data_7123775
loop_
_publ_author_name
'Chen, Ning'
'Wang, Yaofeng'
'Morales-Mart\'inez, Roser'
'Cai, Wenting'
'Zhuang, Jiaxin'
'Yang, Wei'
'Echegoyen, Luis'
'Poblet, Josep M.'
'Rodriguez-Fortea, Antonio'

_publ_section_title
;
 Th@C1(11)-C86&#xFF1A; Actinide Encapsulated in an Unexpected C86
 Fullerene Cage
;
_journal_name_full 'Chemical Communications'
_journal_paper_doi 10.1039/C9CC04613E
_journal_year 2019
_chemical_formula_sum 'C129 H50 N4 Ni S2 Th'
_chemical_formula_weight 2010.60
_space_group_crystal_system monoclinic
_space_group_IT_number 12
_space_group_name_Hall '-C 2y'
_space_group_name_H-M_alt 'C 1 2/m 1'
_symmetry_space_group_name_Hall '-C 2y'
_symmetry_space_group_name_H-M 'C 1 2/m 1'
_atom_sites_solution_hydrogens geom
_atom_sites_solution_primary direct
_atom_sites_solution_secondary difmap
_audit_creation_method SHELXL-2013
_audit_update_record
;
2018-03-12 deposited with the CCDC.    2019-07-04 downloaded from the CCDC.
;
_cell_angle_alpha 90
_cell_angle_beta 94.334(3)
_cell_angle_gamma 90
_cell_formula_units_Z 4
_cell_length_a 25.5210(13)
_cell_length_b 15.0899(13)
_cell_length_c 19.9828(12)
_cell_measurement_reflns_used 11612
_cell_measurement_temperature 120(2)
_cell_measurement_theta_max 47.657
_cell_measurement_theta_min 4.991
_cell_volume 7673.6(9)
_computing_cell_refinement 'Bruker XSCANS'
_computing_data_collection 'Bruker XSCANS'
_computing_data_reduction 'Bruker SHELXTL'
_computing_publication_material 'SHELXL-2013 (Sheldrick, 2013)'
_computing_structure_refinement 'SHELXL-2013 (Sheldrick, 2013)'
_computing_structure_solution 'Bruker SHELXTL'
_diffrn_ambient_temperature 120(2)
_diffrn_measured_fraction_theta_full 0.999
_diffrn_measured_fraction_theta_max 0.996
_diffrn_measurement_device_type 'Bruker P4'
_diffrn_measurement_method '\w scans'
_diffrn_radiation_type MoK\a
_diffrn_radiation_wavelength 0.71073
_diffrn_reflns_av_R_equivalents 0.0785
_diffrn_reflns_av_unetI/netI 0.0725
_diffrn_reflns_Laue_measured_fraction_full 0.999
_diffrn_reflns_Laue_measured_fraction_max 0.996
_diffrn_reflns_limit_h_max 30
_diffrn_reflns_limit_h_min -30
_diffrn_reflns_limit_k_max 18
_diffrn_reflns_limit_k_min -18
_diffrn_reflns_limit_l_max 24
_diffrn_reflns_limit_l_min -22
_diffrn_reflns_number 34057
_diffrn_reflns_point_group_measured_fraction_full 0.999
_diffrn_reflns_point_group_measured_fraction_max 0.996
_diffrn_reflns_theta_full 25.242
_diffrn_reflns_theta_max 25.408
_diffrn_reflns_theta_min 1.905
_diffrn_source 'sealed tube'
_exptl_absorpt_coefficient_mu 2.305
_exptl_absorpt_correction_T_max 0.660
_exptl_absorpt_correction_T_min 0.637
_exptl_absorpt_correction_type multi-scan
_exptl_absorpt_process_details SADABS
_exptl_crystal_colour black
_exptl_crystal_density_diffrn 1.740
_exptl_crystal_density_method 'not measured'
_exptl_crystal_description block
_exptl_crystal_F_000 4008
_exptl_crystal_size_max 0.20
_exptl_crystal_size_mid 0.19
_exptl_crystal_size_min 0.18
_refine_diff_density_max 1.043
_refine_diff_density_min -1.737
_refine_diff_density_rms 0.220
_refine_ls_extinction_method none
_refine_ls_goodness_of_fit_ref 1.061
_refine_ls_hydrogen_treatment constr
_refine_ls_matrix_type full
_refine_ls_number_parameters 990
_refine_ls_number_reflns 7337
_refine_ls_number_restraints 4409
_refine_ls_restrained_S_all 1.548
_refine_ls_R_factor_all 0.1160
_refine_ls_R_factor_gt 0.0815
_refine_ls_shift/su_max 0.017
_refine_ls_shift/su_mean 0.000
_refine_ls_structure_factor_coef Fsqd
_refine_ls_weighting_details
;
 w=1/[\s^2^(Fo^2^)+(0.2000P)^2^]
 where P=(Fo^2^+2Fc^2^)/3
;
_refine_ls_weighting_scheme calc
_refine_ls_wR_factor_gt 0.2421
_refine_ls_wR_factor_ref 0.2724
_reflns_Friedel_coverage 0.000
_reflns_number_gt 5355
_reflns_number_total 7337
_reflns_threshold_expression 'I > 2\s(I)'
_cod_data_source_file c9cc04613e2.cif
_cod_data_source_block a_a
_cod_depositor_comments
;
The following automatic conversions were performed:

'_exptl_absorpt_correction_type' value 'Multi-scan' changed to
'multi-scan' according to
/home/data/users/saulius/crontab/automatic-downloads/rss-feeds/RSC/lib/dictionaries/cif_core.dic
dictionary named 'cif_core.dic' version 2.4.2 from 2011-04-26.

Automatic conversion script
Id: cif_fix_values 4973 2017-02-22 13:04:09Z antanas 
;
_cod_database_code 7123775
_shelx_space_group_comment
;
The symmetry employed for this shelxl refinement is uniquely defined
by the following loop, which should always be used as a source of
symmetry information in preference to the above space-group names.
They are only intended as comments.
;
_shelxl_version_number 2013-2

loop_
_space_group_symop_operation_xyz
'x, y, z'
'-x, y, -z'
'x+1/2, y+1/2, z'
'-x+1/2, y+1/2, -z'
'-x, -y, -z'
'x, -y, z'
'-x+1/2, -y+1/2, -z'
'x+1/2, -y+1/2, z'

loop_
_atom_site_label
_atom_site_type_symbol
_atom_site_fract_x
_atom_site_fract_y
_atom_site_fract_z
_atom_site_U_iso_or_equiv
_atom_site_adp_type
_atom_site_occupancy
_atom_site_site_symmetry_order
_atom_site_calc_flag
_atom_site_refinement_flags_posn
_atom_site_refinement_flags_adp
_atom_site_refinement_flags_occupancy
_atom_site_disorder_assembly
_atom_site_disorder_group
Ni1 Ni 0.48002(4) 0.5000 0.08042(5) 0.0177(3) Uani 1 2 d S T P A 2
N1 N 0.5360(3) 0.5000 0.1538(3) 0.0205(16) Uani 1 2 d S T P A 2
N3 N 0.4220(3) 0.5000 0.0105(3) 0.0201(15) Uani 1 2 d S T P A 2
N4 N 0.47889(18) 0.6300(4) 0.0819(2) 0.0210(11) Uani 1 1 d . . . A 2
C31 C 0.5938(3) 0.6479(6) 0.3372(3) 0.0398(18) Uani 1 1 d . U . A 2
H31A H 0.6153 0.6880 0.3664 0.048 Uiso 1 1 calc R U . A 2
H31B H 0.5795 0.6008 0.3644 0.048 Uiso 1 1 calc R U . A 2
H31C H 0.5648 0.6811 0.3142 0.048 Uiso 1 1 calc R U . A 2
C30 C 0.6277(3) 0.6065(5) 0.2850(3) 0.0317(16) Uani 1 1 d . U . A 2
H30A H 0.6426 0.6545 0.2585 0.038 Uiso 1 1 calc R U . A 2
H30B H 0.6574 0.5742 0.3087 0.038 Uiso 1 1 calc R U . A 2
C29 C 0.5976(2) 0.5442(5) 0.2384(3) 0.0273(14) Uani 1 1 d . U . A 2
C28 C 0.5594(2) 0.5719(4) 0.1849(3) 0.0227(13) Uani 1 1 d . U . A 2
C27 C 0.5484(2) 0.6588(5) 0.1702(3) 0.0284(14) Uani 1 1 d . U . A 2
H27 H 0.5686 0.7029 0.1942 0.034 Uiso 1 1 calc R U . A 2
C26 C 0.5096(2) 0.6865(4) 0.1224(3) 0.0239(13) Uani 1 1 d . U . A 2
C25 C 0.5004(3) 0.8689(6) 0.2158(5) 0.058(3) Uani 1 1 d . U . A 2
H25A H 0.5178 0.9205 0.2374 0.070 Uiso 1 1 calc R U . A 2
H25B H 0.5078 0.8162 0.2436 0.070 Uiso 1 1 calc R U . A 2
H25C H 0.4624 0.8791 0.2106 0.070 Uiso 1 1 calc R U . A 2
C24 C 0.5212(3) 0.8547(5) 0.1464(4) 0.0394(18) Uani 1 1 d . U . A 2
H24A H 0.5148 0.9090 0.1191 0.047 Uiso 1 1 calc R U . A 2
H24B H 0.5597 0.8450 0.1519 0.047 Uiso 1 1 calc R U . A 2
C23 C 0.4961(2) 0.7779(5) 0.1099(3) 0.0280(14) Uani 1 1 d . U . A 2
C22 C 0.3731(3) 0.8680(5) 0.0554(5) 0.046(2) Uani 1 1 d . U . A 2
H22A H 0.3555 0.9191 0.0333 0.055 Uiso 1 1 calc R U . A 2
H22B H 0.3774 0.8783 0.1039 0.055 Uiso 1 1 calc R U . A 2
H22C H 0.3518 0.8147 0.0462 0.055 Uiso 1 1 calc R U . A 2
C21 C 0.4267(3) 0.8554(5) 0.0285(4) 0.0335(16) Uani 1 1 d . U . A 2
H21A H 0.4221 0.8466 -0.0207 0.040 Uiso 1 1 calc R U . A 2
H21B H 0.4477 0.9100 0.0371 0.040 Uiso 1 1 calc R U . A 2
C20 C 0.4566(2) 0.7776(4) 0.0599(3) 0.0252(14) Uani 1 1 d . U . A 2
C19 C 0.4464(2) 0.6863(4) 0.0430(3) 0.0232(13) Uani 1 1 d . U . A 2
C18 C 0.4088(2) 0.6584(4) -0.0042(3) 0.0220(13) Uani 1 1 d . U . A 2
H18 H 0.3892 0.7028 -0.0288 0.026 Uiso 1 1 calc R U . A 2
C17 C 0.3968(2) 0.5719(4) -0.0196(3) 0.0212(13) Uani 1 1 d . U . A 2
C16 C 0.2728(3) 0.6371(5) -0.0624(4) 0.0382(18) Uani 1 1 d . U . A 2
H16A H 0.2491 0.6775 -0.0886 0.046 Uiso 1 1 calc R U . A 2
H16B H 0.2879 0.6677 -0.0223 0.046 Uiso 1 1 calc R U . A 2
H16C H 0.2530 0.5852 -0.0491 0.046 Uiso 1 1 calc R U . A 2
C15 C 0.3166(2) 0.6075(5) -0.1049(3) 0.0267(14) Uani 1 1 d . U . A 2
H15A H 0.3010 0.5778 -0.1458 0.032 Uiso 1 1 calc R U . A 2
H15B H 0.3359 0.6603 -0.1191 0.032 Uiso 1 1 calc R U . A 2
C11 C 0.3548(2) 0.5448(4) -0.0677(3) 0.0244(14) Uani 1 1 d . U . A 2
Th1 Th 0.35618(6) 0.62486(10) 0.29356(9) 0.0243(4) Uani 0.310(3) 1 d . . P B 3
Th3 Th 0.3668(9) 0.6068(17) 0.3509(16) 0.0243(4) Uani 0.016(2) 1 d . . P B 3
Th2 Th 0.37054(16) 0.6000(3) 0.3201(5) 0.0501(12) Uani 0.174(3) 1 d . . P B 3
C86C C 0.1636(8) 0.5821(12) 0.3973(12) 0.082(4) Uani 0.5 1 d D U P C 1
C85C C 0.1441(10) 0.5826(16) 0.2219(11) 0.090(6) Uani 0.5 1 d D U P C 1
C84C C 0.1391(10) 0.5681(16) 0.3341(9) 0.092(6) Uani 0.5 1 d D U P C 1
C83C C 0.1316(6) 0.5000 0.2368(9) 0.100(5) Uani 1 2 d DS TU P C 1
C82C C 0.2903(9) 0.4231(14) 0.5171(11) 0.074(5) Uani 0.5 1 d D U P C 1
C81C C 0.4245(8) 0.6889(18) 0.3140(12) 0.075(6) Uani 0.5 1 d D U P C 1
C80C C 0.2404(9) 0.4211(14) 0.4941(12) 0.072(4) Uani 0.5 1 d D U P C 1
C79C C 0.2141(9) 0.3688(12) 0.4436(11) 0.082(5) Uani 0.5 1 d D U P C 1
C78C C 0.2351(11) 0.3086(15) 0.4117(10) 0.066(5) Uani 0.5 1 d . U P C 1
C77C C 0.1343(7) 0.4849(15) 0.3069(9) 0.097(6) Uani 0.5 1 d D U P C 1
C76C C 0.1758(8) 0.4204(13) 0.4109(10) 0.077(4) Uani 0.5 1 d D U P C 1
C75C C 0.1497(8) 0.6305(13) 0.2794(11) 0.082(4) Uani 0.5 1 d D U P C 1
C74C C 0.3420(7) 0.5989(10) 0.1335(7) 0.059(4) Uani 0.5 1 d D U P C 1
C73C C 0.2751(12) 0.7473(19) 0.2319(17) 0.062(6) Uani 0.5 1 d . U P C 1
C72C C 0.2950(13) 0.7685(15) 0.3046(12) 0.067(5) Uani 0.5 1 d . U P C 1
C71C C 0.3468(9) 0.7679(15) 0.3233(11) 0.075(5) Uani 0.5 1 d D U P C 1
C70C C 0.3763(6) 0.4533(11) 0.1557(8) 0.058(3) Uani 0.5 1 d D U P C 1
C69C C 0.4425(7) 0.6098(11) 0.2833(8) 0.054(4) Uani 0.5 1 d D U P C 1
C68C C 0.4169(8) 0.5883(12) 0.2186(9) 0.069(5) Uani 0.5 1 d D U P C 1
C67C C 0.3841(8) 0.6299(14) 0.1796(11) 0.073(5) Uani 0.5 1 d D U P C 1
C66C C 0.3666(8) 0.7095(13) 0.2114(10) 0.065(5) Uani 0.5 1 d D U P C 1
C65C C 0.3841(8) 0.7405(12) 0.2776(9) 0.059(4) Uani 0.5 1 d D U P C 1
C64C C 0.1766(9) 0.336(2) 0.3113(15) 0.077(4) Uani 0.5 1 d . U P C 1
C63C C 0.1797(8) 0.4217(14) 0.1411(11) 0.078(6) Uani 0.5 1 d D U P C 1
C62C C 0.1533(10) 0.4159(19) 0.2000(13) 0.088(6) Uani 0.5 1 d D U P C 1
C61C C 0.1734(8) 0.3412(16) 0.2348(11) 0.080(5) Uani 0.5 1 d D U P C 1
C60C C 0.2150(10) 0.3044(16) 0.1981(12) 0.073(6) Uani 0.5 1 d D U P C 1
C59C C 0.2251(8) 0.3656(14) 0.1446(11) 0.079(6) Uani 0.5 1 d D U P C 1
C58C C 0.2700(7) 0.3920(12) 0.1222(12) 0.076(5) Uani 0.5 1 d D U P C 1
C57C C 0.3649(7) 0.3595(11) 0.1566(10) 0.058(3) Uani 0.5 1 d D U P C 1
C56C C 0.3103(7) 0.3358(15) 0.1477(15) 0.065(5) Uani 0.5 1 d D U P C 1
C55C C 0.3038(9) 0.269(2) 0.1987(16) 0.060(6) Uani 0.5 1 d D U P C 1
C54C C 0.2523(13) 0.262(2) 0.2284(15) 0.063(6) Uani 0.5 1 d . U P C 1
C53C C 0.2565(12) 0.2474(14) 0.3006(10) 0.068(5) Uani 0.5 1 d . U P C 1
C52C C 0.2256(12) 0.284(2) 0.3394(15) 0.072(6) Uani 0.5 1 d . U P C 1
C51C C 0.3099(9) 0.2244(17) 0.3326(10) 0.067(5) Uani 0.5 1 d D U P C 1
C50C C 0.3257(8) 0.2533(12) 0.3978(8) 0.055(4) Uani 0.5 1 d D U P C 1
C49C C 0.2937(13) 0.2974(17) 0.4405(12) 0.064(5) Uani 0.5 1 d . U P C 1
C48C C 0.3159(10) 0.3481(13) 0.4897(9) 0.072(4) Uani 0.5 1 d D U P C 1
C47C C 0.3821(8) 0.270(2) 0.4038(9) 0.056(5) Uani 0.5 1 d D U P C 1
C46C C 0.4022(7) 0.2532(13) 0.3384(8) 0.057(4) Uani 0.5 1 d D U P C 1
C45C C 0.3569(9) 0.2167(18) 0.2946(9) 0.075(5) Uani 0.5 1 d D U P C 1
C44C C 0.3544(10) 0.2433(14) 0.2281(10) 0.078(5) Uani 0.5 1 d D U P C 1
C43C C 0.3929(7) 0.3018(16) 0.2021(11) 0.070(5) Uani 0.5 1 d D U P C 1
C42C C 0.4362(8) 0.3333(13) 0.2451(9) 0.077(5) Uani 0.5 1 d D U P C 1
C41C C 0.4459(8) 0.4293(11) 0.2417(9) 0.065(5) Uani 0.5 1 d D U P C 1
C40C C 0.4592(7) 0.3788(13) 0.3518(9) 0.064(4) Uani 0.5 1 d D U P C 1
C39C C 0.4475(13) 0.386(2) 0.4107(16) 0.074(6) Uani 0.5 1 d . U P C 1
C38C C 0.4050(9) 0.3396(16) 0.4467(10) 0.063(5) Uani 0.5 1 d . U P C 1
C37C C 0.3720(9) 0.3703(15) 0.4913(13) 0.064(5) Uani 0.5 1 d D U P C 1
C36C C 0.3771(7) 0.4612(12) 0.5157(8) 0.069(5) Uani 0.5 1 d D U P C 1
C35C C 0.2827(6) 0.5000 0.1074(7) 0.099(5) Uani 1 2 d DS TU P C 1
C34C C 0.4642(9) 0.4549(12) 0.3059(9) 0.070(5) Uani 0.5 1 d D U P C 1
C33C C 0.4610(9) 0.5408(13) 0.3330(10) 0.068(5) Uani 0.5 1 d D U P C 1
C32C C 0.1904(6) 0.5000 0.1245(8) 0.095(5) Uani 1 2 d DS TU P C 1
C31C C 0.4482(7) 0.4786(12) 0.4408(10) 0.074(5) Uani 0.5 1 d D U P C 1
C30C C 0.4434(10) 0.3069(15) 0.3135(12) 0.074(6) Uani 0.5 1 d D U P C 1
C29C C 0.4145(6) 0.5000 0.4903(7) 0.079(4) Uani 1 2 d DS TU P C 1
C28C C 0.4028(8) 0.6000(12) 0.4803(9) 0.066(5) Uani 0.5 1 d D U P C 1
C27C C 0.3348(6) 0.5000 0.1220(6) 0.078(4) Uani 1 2 d DS TU P C 1
C26C C 0.4333(10) 0.6290(14) 0.4286(12) 0.067(6) Uani 0.5 1 d D U P C 1
C25C C 0.4162(8) 0.6925(15) 0.3821(10) 0.078(5) Uani 0.5 1 d D U P C 1
C24C C 0.3666(11) 0.738(2) 0.3897(11) 0.076(6) Uani 0.5 1 d D U P C 1
C23C C 0.3346(12) 0.7109(15) 0.4353(12) 0.071(5) Uani 0.5 1 d . U P C 1
C22C C 0.3480(12) 0.6366(19) 0.4857(14) 0.066(5) Uani 0.5 1 d . U P C 1
C21C C 0.3153(11) 0.576(2) 0.5101(12) 0.074(4) Uani 0.5 1 d . U P C 1
C20C C 0.2553(10) 0.5835(14) 0.4916(12) 0.074(4) Uani 0.5 1 d D U P C 1
C19C C 0.2224(6) 0.5000 0.4855(7) 0.100(5) Uani 1 2 d DS TU P C 1
C18C C 0.1770(5) 0.5000 0.4400(7) 0.088(4) Uani 1 2 d DS TU P C 1
C17C C 0.4600(7) 0.5508(16) 0.3998(10) 0.070(5) Uani 0.5 1 d D U P C 1
C16C C 0.1543(9) 0.4071(16) 0.3441(11) 0.084(6) Uani 0.5 1 d D U P C 1
C15C C 0.2383(6) 0.5382(10) 0.1028(7) 0.074(5) Uani 0.5 1 d D U P C 1
C14C C 0.1688(8) 0.5752(15) 0.1608(13) 0.081(6) Uani 0.5 1 d D U P C 1
C13C C 0.3132(9) 0.7229(18) 0.1885(15) 0.054(5) Uani 0.5 1 d D U P C 1
C12C C 0.2991(8) 0.6551(15) 0.1379(17) 0.070(6) Uani 0.5 1 d D U P C 1
C11C C 0.2475(7) 0.6312(11) 0.1239(10) 0.062(5) Uani 0.5 1 d D U P C 1
C10C C 0.2037(8) 0.6516(14) 0.1623(12) 0.081(6) Uani 0.5 1 d D U P C 1
C9C C 0.4163(6) 0.5000 0.1963(7) 0.079(4) Uani 1 2 d DS TU P C 1
C8C C 0.3280(7) 0.5000 0.5272(6) 0.074(4) Uani 1 2 d DS TU P C 1
C7C C 0.2225(12) 0.714(2) 0.2237(13) 0.064(5) Uani 0.5 1 d . U P C 1
C6C C 0.1867(10) 0.6897(18) 0.2785(13) 0.076(5) Uani 0.5 1 d . U P C 1
C5C C 0.1949(6) 0.6637(11) 0.4019(9) 0.066(4) Uani 0.5 1 d D U P C 1
C4C C 0.2060(8) 0.7141(19) 0.3446(12) 0.071(6) Uani 0.5 1 d D U P C 1
C3C C 0.2573(9) 0.7527(12) 0.3577(9) 0.069(5) Uani 0.5 1 d D U P C 1
C2C C 0.2789(9) 0.7208(17) 0.4209(11) 0.074(6) Uani 0.5 1 d D U P C 1
C1C C 0.2430(8) 0.6647(12) 0.4499(9) 0.068(5) Uani 0.5 1 d D U P C 1
C1A C 0.0000 0.3233(17) 0.5000 0.122(7) Uani 1 2 d S T P . .
S3 S -0.0523(15) 0.402(2) 0.4994(19) 0.304(15) Uiso 0.369(3) 1 d . . P . .
S2 S -0.0263(11) 0.3687(19) 0.5817(14) 0.153(9) Uiso 0.231(3) 1 d . . P . .
S1 S -0.0372(4) 0.3239(7) 0.5540(5) 0.098(3) Uiso 0.400(3) 1 d . . P . .
C26S C 0.1640(8) 0.5000 0.6512(8) 0.098(6) Uani 1 2 d S T P . .
H26S H 0.1531 0.5000 0.6047 0.117 Uiso 1 2 calc R U P . .
C25S C 0.2219(4) 0.5000 0.6689(5) 0.031(2) Uani 1 2 d S T P . .
H25S H 0.2496 0.5000 0.6398 0.037 Uiso 1 2 calc R U P . .
C22S C 0.1414(6) 0.5000 0.7682(8) 0.064(4) Uani 1 2 d S T P . .
H22S H 0.1151 0.5000 0.7994 0.077 Uiso 1 2 calc R U P . .
C23S C 0.1888(5) 0.5000 0.7924(5) 0.043(3) Uani 1 2 d S T P . .
H23S H 0.1997 0.5000 0.8389 0.051 Uiso 1 2 calc R U P . .
C24S C 0.2248(8) 0.5000 0.7374(8) 0.080(5) Uani 1 2 d S T P . .
H24S H 0.2604 0.5000 0.7551 0.096 Uiso 1 2 calc R U P . .
C21S C 0.1230(8) 0.5000 0.6962(9) 0.099(6) Uani 1 2 d S T P . .
H21S H 0.0868 0.5000 0.6811 0.118 Uiso 1 2 calc R U P . .

loop_
_atom_site_aniso_label
_atom_site_aniso_U_11
_atom_site_aniso_U_22
_atom_site_aniso_U_33
_atom_site_aniso_U_23
_atom_site_aniso_U_13
_atom_site_aniso_U_12
Ni1 0.0109(5) 0.0278(6) 0.0140(5) 0.000 -0.0011(4) 0.000
N1 0.010(3) 0.032(4) 0.020(4) 0.000 0.002(3) 0.000
N3 0.018(4) 0.031(4) 0.011(3) 0.000 0.001(3) 0.000
N4 0.013(2) 0.032(3) 0.018(2) -0.005(2) 0.003(2) 0.001(2)
C31 0.033(4) 0.062(5) 0.024(3) -0.010(4) -0.002(3) -0.003(4)
C30 0.023(3) 0.049(4) 0.022(3) -0.004(3) -0.007(3) 0.001(3)
C29 0.017(3) 0.044(4) 0.021(3) -0.005(3) 0.004(2) -0.004(3)
C28 0.014(3) 0.037(4) 0.018(3) -0.007(3) 0.004(2) 0.001(3)
C27 0.024(3) 0.035(4) 0.026(3) -0.010(3) 0.000(3) -0.001(3)
C26 0.020(3) 0.028(3) 0.025(3) -0.005(3) 0.005(2) -0.003(3)
C25 0.041(5) 0.061(6) 0.070(6) -0.033(5) -0.004(4) -0.002(4)
C24 0.037(4) 0.026(4) 0.053(5) -0.009(3) -0.009(3) -0.002(3)
C23 0.023(3) 0.035(4) 0.025(3) -0.008(3) -0.004(3) 0.003(3)
C22 0.033(4) 0.039(4) 0.067(5) 0.004(4) 0.008(4) 0.013(3)
C21 0.026(3) 0.030(4) 0.044(4) 0.004(3) 0.001(3) -0.006(3)
C20 0.016(3) 0.027(3) 0.033(3) 0.000(3) 0.004(3) 0.005(3)
C19 0.015(3) 0.032(3) 0.023(3) 0.005(3) 0.004(2) -0.002(3)
C18 0.014(3) 0.036(4) 0.017(3) 0.006(3) 0.002(2) 0.002(3)
C17 0.012(3) 0.033(3) 0.018(3) 0.003(3) 0.003(2) -0.003(2)
C16 0.022(3) 0.058(5) 0.036(4) 0.016(4) 0.009(3) 0.012(3)
C15 0.019(3) 0.042(4) 0.019(3) 0.005(3) -0.002(2) 0.002(3)
C11 0.016(3) 0.042(3) 0.015(3) 0.006(3) 0.002(2) -0.002(3)
Th1 0.0234(6) 0.0290(6) 0.0208(7) -0.0010(4) 0.0032(4) -0.0065(5)
Th3 0.0234(6) 0.0290(6) 0.0208(7) -0.0010(4) 0.0032(4) -0.0065(5)
Th2 0.0313(15) 0.0480(19) 0.073(4) -0.024(2) 0.0200(18) -0.0190(14)
C86C 0.030(6) 0.126(9) 0.095(8) 0.012(8) 0.028(6) 0.034(6)
C85C 0.028(8) 0.152(13) 0.090(12) 0.023(11) 0.009(9) 0.045(9)
C84C 0.033(10) 0.145(14) 0.104(12) 0.008(12) 0.044(9) 0.019(10)
C83C 0.025(6) 0.172(13) 0.102(10) 0.000 -0.001(7) 0.000
C82C 0.106(12) 0.092(11) 0.026(8) 0.023(8) 0.017(9) -0.026(11)
C81C 0.064(11) 0.079(11) 0.081(11) -0.011(10) 0.001(9) -0.034(10)
C80C 0.104(9) 0.085(8) 0.029(6) 0.024(6) 0.029(6) -0.026(7)
C79C 0.084(11) 0.092(11) 0.071(10) 0.029(10) 0.020(10) -0.035(10)
C78C 0.101(11) 0.060(10) 0.042(9) 0.011(8) 0.035(9) -0.016(10)
C77C 0.032(7) 0.136(14) 0.125(11) 0.015(12) 0.022(8) -0.001(11)
C76C 0.044(7) 0.104(9) 0.089(8) 0.011(8) 0.036(6) -0.026(7)
C75C 0.030(6) 0.126(9) 0.095(8) 0.012(8) 0.028(6) 0.034(6)
C74C 0.086(10) 0.074(10) 0.022(7) 0.020(7) 0.029(7) 0.009(9)
C73C 0.095(12) 0.041(9) 0.050(10) 0.022(8) -0.001(11) 0.021(10)
C72C 0.110(12) 0.021(8) 0.066(10) -0.004(9) -0.019(11) 0.016(9)
C71C 0.106(12) 0.044(10) 0.075(11) -0.011(9) 0.011(11) -0.014(10)
C70C 0.065(7) 0.067(7) 0.047(6) -0.013(6) 0.038(6) 0.016(6)
C69C 0.039(8) 0.072(10) 0.051(8) 0.007(8) 0.008(7) -0.009(8)
C68C 0.066(10) 0.091(11) 0.055(9) 0.014(9) 0.033(8) -0.020(9)
C67C 0.077(11) 0.078(11) 0.070(11) 0.030(9) 0.041(9) 0.001(9)
C66C 0.080(10) 0.057(10) 0.063(10) 0.026(9) 0.039(9) -0.001(9)
C65C 0.076(10) 0.037(8) 0.065(9) 0.006(8) 0.015(8) -0.026(8)
C64C 0.044(7) 0.104(9) 0.089(8) 0.011(8) 0.036(6) -0.026(7)
C63C 0.055(10) 0.129(13) 0.043(11) -0.023(10) -0.038(9) -0.009(10)
C62C 0.055(12) 0.133(13) 0.071(11) 0.009(10) -0.024(10) -0.042(10)
C61C 0.055(9) 0.099(11) 0.082(11) 0.008(10) -0.017(9) -0.040(9)
C60C 0.077(11) 0.086(12) 0.052(11) -0.020(10) -0.011(10) -0.028(10)
C59C 0.077(12) 0.112(12) 0.046(10) -0.037(10) -0.013(10) -0.006(11)
C58C 0.082(11) 0.110(12) 0.037(9) -0.019(10) 0.013(10) 0.008(10)
C57C 0.065(7) 0.067(7) 0.047(6) -0.013(6) 0.038(6) 0.016(6)
C56C 0.086(11) 0.075(11) 0.036(10) -0.013(9) 0.029(9) 0.008(10)
C55C 0.093(12) 0.054(10) 0.038(10) -0.017(9) 0.023(10) -0.019(10)
C54C 0.092(13) 0.061(11) 0.038(9) -0.015(9) 0.017(12) -0.027(11)
C53C 0.116(12) 0.043(9) 0.045(9) -0.003(7) 0.012(9) -0.033(10)
C52C 0.089(12) 0.063(10) 0.067(10) 0.017(9) 0.035(10) -0.027(11)
C51C 0.109(12) 0.036(9) 0.054(9) 0.007(9) -0.001(10) -0.024(10)
C50C 0.097(11) 0.038(8) 0.033(7) 0.009(7) 0.016(8) -0.013(8)
C49C 0.101(12) 0.052(10) 0.040(9) 0.015(8) 0.022(9) -0.018(10)
C48C 0.104(9) 0.085(8) 0.029(6) 0.024(6) 0.029(6) -0.026(7)
C47C 0.075(11) 0.048(9) 0.044(9) 0.021(8) -0.002(8) 0.013(9)
C46C 0.069(9) 0.050(9) 0.052(8) 0.011(8) 0.000(8) 0.024(8)
C45C 0.120(12) 0.056(10) 0.051(9) -0.017(9) 0.012(10) -0.009(10)
C44C 0.114(12) 0.067(10) 0.051(9) -0.009(9) 0.005(10) -0.009(10)
C43C 0.071(10) 0.075(11) 0.065(10) 0.017(9) 0.019(9) 0.017(10)
C42C 0.061(9) 0.094(11) 0.079(10) 0.011(10) 0.025(8) 0.040(9)
C41C 0.041(8) 0.084(10) 0.073(10) -0.009(9) 0.028(8) 0.018(8)
C40C 0.044(8) 0.073(10) 0.075(10) 0.029(9) 0.005(8) 0.026(8)
C39C 0.061(11) 0.086(11) 0.071(11) 0.025(10) -0.019(9) 0.026(10)
C38C 0.072(10) 0.071(10) 0.043(8) 0.030(8) -0.018(8) 0.015(9)
C37C 0.087(12) 0.069(10) 0.033(8) 0.014(8) -0.013(10) -0.002(11)
C36C 0.090(10) 0.081(10) 0.031(7) 0.004(7) -0.028(8) 0.000(9)
C35C 0.122(11) 0.133(11) 0.042(7) 0.000 -0.003(8) 0.000
C34C 0.026(8) 0.101(10) 0.088(11) -0.009(10) 0.032(10) 0.003(8)
C33C 0.026(7) 0.095(10) 0.085(11) -0.018(9) 0.029(9) -0.010(8)
C32C 0.077(9) 0.150(12) 0.052(8) 0.000 -0.027(7) 0.000
C31C 0.052(8) 0.092(13) 0.071(9) 0.007(9) -0.045(7) 0.007(9)
C30C 0.063(11) 0.082(11) 0.077(10) 0.017(9) 0.004(9) 0.035(10)
C29C 0.076(9) 0.103(10) 0.051(7) 0.000 -0.048(7) 0.000
C28C 0.067(10) 0.075(10) 0.051(9) -0.016(9) -0.037(8) -0.009(9)
C27C 0.093(9) 0.116(10) 0.031(6) 0.000 0.035(6) 0.000
C26C 0.057(11) 0.080(12) 0.057(11) -0.011(10) -0.036(9) -0.036(10)
C25C 0.078(10) 0.074(10) 0.078(10) -0.008(10) -0.015(10) -0.041(9)
C24C 0.099(13) 0.055(11) 0.072(11) -0.014(10) -0.002(11) -0.021(11)
C23C 0.103(12) 0.050(9) 0.059(10) -0.026(8) -0.007(10) -0.002(10)
C22C 0.087(12) 0.066(10) 0.043(9) -0.032(8) -0.015(10) -0.004(10)
C21C 0.090(9) 0.099(8) 0.033(6) -0.030(6) 0.001(7) 0.025(7)
C20C 0.090(9) 0.099(8) 0.033(6) -0.030(6) 0.001(7) 0.025(7)
C19C 0.103(10) 0.163(11) 0.041(7) 0.000 0.040(7) 0.000
C18C 0.047(7) 0.153(11) 0.068(8) 0.000 0.038(6) 0.000
C17C 0.039(8) 0.110(11) 0.057(9) 0.011(9) -0.023(8) -0.027(8)
C16C 0.032(10) 0.129(13) 0.097(11) -0.004(11) 0.040(9) -0.027(10)
C15C 0.088(10) 0.104(11) 0.024(7) 0.025(7) -0.029(8) -0.004(9)
C14C 0.051(10) 0.146(13) 0.044(11) 0.046(10) -0.010(9) 0.039(10)
C13C 0.074(10) 0.049(10) 0.042(10) 0.028(9) 0.023(9) -0.009(9)
C12C 0.103(12) 0.075(11) 0.035(10) 0.022(9) 0.019(10) 0.017(11)
C11C 0.089(11) 0.078(10) 0.022(8) 0.032(8) 0.021(9) 0.045(9)
C10C 0.074(11) 0.110(12) 0.058(11) 0.044(10) -0.003(9) 0.054(10)
C9C 0.072(8) 0.113(10) 0.058(7) 0.000 0.049(6) 0.000
C8C 0.099(9) 0.105(10) 0.017(5) 0.000 0.000(6) 0.000
C7C 0.064(10) 0.073(11) 0.055(10) 0.026(9) 0.006(10) 0.056(9)
C6C 0.066(10) 0.092(11) 0.073(10) -0.001(10) 0.021(9) 0.057(9)
C5C 0.054(9) 0.078(10) 0.067(9) -0.004(9) 0.022(8) 0.052(8)
C4C 0.073(11) 0.064(10) 0.078(11) -0.006(9) 0.015(10) 0.054(10)
C3C 0.108(11) 0.034(8) 0.061(9) -0.020(8) -0.008(9) 0.029(9)
C2C 0.106(13) 0.058(11) 0.056(11) -0.020(9) -0.004(10) 0.021(10)
C1C 0.080(11) 0.072(10) 0.052(9) -0.033(9) 0.009(9) 0.023(9)
C1A 0.100(16) 0.126(19) 0.139(19) 0.000 -0.002(14) 0.000
C26S 0.110(15) 0.136(17) 0.050(9) 0.000 0.018(9) 0.000
C25S 0.052(6) 0.016(4) 0.026(5) 0.000 0.009(4) 0.000
C22S 0.069(10) 0.053(8) 0.075(10) 0.000 0.028(8) 0.000
C23S 0.055(7) 0.039(6) 0.032(6) 0.000 -0.013(5) 0.000
C24S 0.119(14) 0.058(9) 0.064(9) 0.000 0.012(9) 0.000
C21S 0.082(12) 0.142(19) 0.074(11) 0.000 0.021(9) 0.000

loop_
_atom_type_symbol
_atom_type_description
_atom_type_scat_dispersion_real
_atom_type_scat_dispersion_imag
_atom_type_scat_source
C C 0.0033 0.0016 'International Tables Vol C Tables 4.2.6.8 and 6.1.1.4'
H H 0.0000 0.0000 'International Tables Vol C Tables 4.2.6.8 and 6.1.1.4'
Ni Ni 0.3393 1.1124 'International Tables Vol C Tables 4.2.6.8 and 6.1.1.4'
N N 0.0061 0.0033 'International Tables Vol C Tables 4.2.6.8 and 6.1.1.4'
Th Th -7.2400 8.8979 'International Tables Vol C Tables 4.2.6.8 and 6.1.1.4'
S S 0.1246 0.1234 'International Tables Vol C Tables 4.2.6.8 and 6.1.1.4'

loop_
_geom_angle_atom_site_label_1
_geom_angle_atom_site_label_2
_geom_angle_atom_site_label_3
_geom_angle
_geom_angle_site_symmetry_1
_geom_angle_site_symmetry_3
N3 Ni1 N4 89.97(14) . .
N3 Ni1 N4 89.97(14) . 6_565
N4 Ni1 N4 177.5(3) . 6_565
N3 Ni1 N1 177.4(3) . .
N4 Ni1 N1 89.98(14) . .
N4 Ni1 N1 89.97(14) 6_565 .
C28 N1 C28 105.2(7) . 6_565
C28 N1 Ni1 127.4(3) . .
C28 N1 Ni1 127.4(3) 6_565 .
C17 N3 C17 104.1(7) 6_565 .
C17 N3 Ni1 128.0(3) 6_565 .
C17 N3 Ni1 128.0(3) . .
C26 N4 C19 103.9(5) . .
C26 N4 Ni1 128.2(4) . .
C19 N4 Ni1 127.9(4) . .
C30 C31 H31A 109.5 . .
C30 C31 H31B 109.5 . .
H31A C31 H31B 109.5 . .
C30 C31 H31C 109.5 . .
H31A C31 H31C 109.5 . .
H31B C31 H31C 109.5 . .
C29 C30 C31 112.8(6) . .
C29 C30 H30A 109.0 . .
C31 C30 H30A 109.0 . .
C29 C30 H30B 109.0 . .
C31 C30 H30B 109.0 . .
H30A C30 H30B 107.8 . .
C29 C29 C28 106.7(4) 6_565 .
C29 C29 C30 129.0(4) 6_565 .
C28 C29 C30 124.3(6) . .
N1 C28 C27 126.0(5) . .
N1 C28 C29 110.7(6) . .
C27 C28 C29 123.3(6) . .
C28 C27 C26 124.1(6) . .
C28 C27 H27 117.9 . .
C26 C27 H27 117.9 . .
N4 C26 C27 124.2(6) . .
N4 C26 C23 111.9(5) . .
C27 C26 C23 124.0(6) . .
C24 C25 H25A 109.5 . .
C24 C25 H25B 109.5 . .
H25A C25 H25B 109.5 . .
C24 C25 H25C 109.5 . .
H25A C25 H25C 109.5 . .
H25B C25 H25C 109.5 . .
C23 C24 C25 112.6(7) . .
C23 C24 H24A 109.1 . .
C25 C24 H24A 109.1 . .
C23 C24 H24B 109.1 . .
C25 C24 H24B 109.1 . .
H24A C24 H24B 107.8 . .
C20 C23 C26 106.2(6) . .
C20 C23 C24 129.0(6) . .
C26 C23 C24 124.9(6) . .
C21 C22 H22A 109.5 . .
C21 C22 H22B 109.5 . .
H22A C22 H22B 109.5 . .
C21 C22 H22C 109.5 . .
H22A C22 H22C 109.5 . .
H22B C22 H22C 109.5 . .
C20 C21 C22 113.1(6) . .
C20 C21 H21A 109.0 . .
C22 C21 H21A 109.0 . .
C20 C21 H21B 109.0 . .
C22 C21 H21B 109.0 . .
H21A C21 H21B 107.8 . .
C23 C20 C19 106.6(6) . .
C23 C20 C21 128.5(6) . .
C19 C20 C21 124.8(6) . .
C18 C19 N4 124.1(6) . .
C18 C19 C20 124.4(6) . .
N4 C19 C20 111.5(5) . .
C19 C18 C17 125.8(6) . .
C19 C18 H18 117.1 . .
C17 C18 H18 117.1 . .
C18 C17 N3 124.3(5) . .
C18 C17 C11 124.2(6) . .
N3 C17 C11 111.5(6) . .
C15 C16 H16A 109.5 . .
C15 C16 H16B 109.5 . .
H16A C16 H16B 109.5 . .
C15 C16 H16C 109.5 . .
H16A C16 H16C 109.5 . .
H16B C16 H16C 109.5 . .
C11 C15 C16 112.5(5) . .
C11 C15 H15A 109.1 . .
C16 C15 H15A 109.1 . .
C11 C15 H15B 109.1 . .
C16 C15 H15B 109.1 . .
H15A C15 H15B 107.8 . .
C11 C11 C17 106.5(4) 6_565 .
C11 C11 C15 128.7(4) 6_565 .
C17 C11 C15 124.7(6) . .
Th2 Th1 Th3 27.3(15) . .
Th2 Th1 Th2 48.6(3) . 6_565
Th3 Th1 Th2 67.2(13) . 6_565
Th2 Th1 Th3 42.4(4) . 6_565
Th3 Th1 Th3 58.4(13) . 6_565
Th2 Th1 Th3 9.5(4) 6_565 6_565
Th2 Th1 Th1 58.9(3) . 6_565
Th3 Th1 Th1 76.7(13) . 6_565
Th2 Th1 Th1 10.38(14) 6_565 6_565
Th3 Th1 Th1 18.3(4) 6_565 6_565
Th2 Th3 Th1 31.5(15) . .
Th2 Th3 Th2 69(2) . 6_565
Th1 Th3 Th2 92.7(15) . 6_565
Th2 Th3 Th3 81(2) . 6_565
Th1 Th3 Th3 103.3(13) . 6_565
Th2 Th3 Th3 11.4(5) 6_565 6_565
Th2 Th3 Th1 64(2) . 6_565
Th1 Th3 Th1 84.9(15) . 6_565
Th2 Th3 Th1 8.84(11) 6_565 6_565
Th3 Th3 Th1 18.3(4) 6_565 6_565
Th3 Th2 Th1 121(3) . .
Th3 Th2 Th2 99(2) . 6_565
Th1 Th2 Th2 121.1(3) . 6_565
Th3 Th2 Th3 88(2) . 6_565
Th1 Th2 Th3 128.8(4) . 6_565
Th2 Th2 Th3 11.4(5) 6_565 6_565
Th3 Th2 Th1 106(2) . 6_565
Th1 Th2 Th1 110.7(4) . 6_565
Th2 Th2 Th1 10.38(14) 6_565 6_565
Th3 Th2 Th1 20.1(5) 6_565 6_565
C76C C86C C16C 142(8) 6_565 6_565
C76C C86C C84C 152(7) 6_565 .
C16C C86C C84C 22.6(19) 6_565 .
C76C C86C C5C 69(4) 6_565 .
C16C C86C C5C 91(2) 6_565 .
C84C C86C C5C 113.0(19) . .
C76C C86C C18C 54(4) 6_565 .
C16C C86C C18C 134(2) 6_565 .
C84C C86C C18C 117.0(15) . .
C5C C86C C18C 123.3(13) . .
C76C C86C C79C 32(4) 6_565 6_565
C16C C86C C79C 125(2) 6_565 6_565
C84C C86C C79C 147(2) . 6_565
C5C C86C C79C 38.1(10) . 6_565
C18C C86C C79C 85.5(11) . 6_565
C62C C85C C83C 112(5) 6_565 .
C62C C85C C75C 132(5) 6_565 .
C83C C85C C75C 108.8(15) . .
C62C C85C C61C 81(4) 6_565 6_565
C83C C85C C61C 151(2) . 6_565
C75C C85C C61C 51.5(15) . 6_565
C62C C85C C14C 7(4) 6_565 .
C83C C85C C14C 104(2) . .
C75C C85C C14C 138(2) . .
C61C C85C C14C 87.5(18) 6_565 .
C62C C85C C63C 5(5) 6_565 6_565
C83C C85C C63C 107.2(18) . 6_565
C75C C85C C63C 134.9(19) . 6_565
C61C C85C C63C 84.3(15) 6_565 6_565
C14C C85C C63C 3.2(12) . 6_565
C62C C85C C77C 147(6) 6_565 6_565
C83C C85C C77C 44.6(10) . 6_565
C75C C85C C77C 64.3(12) . 6_565
C61C C85C C77C 111.2(17) 6_565 6_565
C14C C85C C77C 141(2) . 6_565
C63C C85C C77C 142.5(17) 6_565 6_565
C16C C84C C77C 143(6) 6_565 6_565
C16C C84C C77C 142(5) 6_565 .
C77C C84C C77C 10.8(14) 6_565 .
C16C C84C C86C 48(3) 6_565 .
C77C C84C C86C 132(3) 6_565 .
C77C C84C C86C 121.5(17) . .
C16C C84C C75C 72(3) 6_565 .
C77C C84C C75C 97.6(18) 6_565 .
C77C C84C C75C 107.8(14) . .
C86C C84C C75C 119(2) . .
C16C C84C C76C 47(3) 6_565 6_565
C77C C84C C76C 128(3) 6_565 6_565
C77C C84C C76C 117.8(16) . 6_565
C86C C84C C76C 6.1(16) . 6_565
C75C C84C C76C 118.1(19) . 6_565
C16C C84C C64C 37(3) 6_565 6_565
C77C C84C C64C 124(2) 6_565 6_565
C77C C84C C64C 131.7(19) . 6_565
C86C C84C C64C 84.1(18) . 6_565
C75C C84C C64C 34.8(13) . 6_565
C76C C84C C64C 83.4(15) 6_565 6_565
C85C C83C C85C 140(3) 6_565 .
C85C C83C C77C 112.3(14) 6_565 6_565
C85C C83C C77C 94.4(16) . 6_565
C85C C83C C77C 94.4(16) 6_565 .
C85C C83C C77C 112.3(14) . .
C77C C83C C77C 18.5(18) 6_565 .
C85C C83C C62C 17.5(14) 6_565 .
C85C C83C C62C 123.4(17) . .
C77C C83C C62C 126.5(14) 6_565 .
C77C C83C C62C 109.8(14) . .
C85C C83C C62C 123.3(17) 6_565 6_565
C85C C83C C62C 17.5(14) . 6_565
C77C C83C C62C 109.8(14) 6_565 6_565
C77C C83C C62C 126.5(14) . 6_565
C62C C83C C62C 106(2) . 6_565
C21C C82C C20C 137(5) 6_565 6_565
C21C C82C C80C 148(4) 6_565 .
C20C C82C C80C 11(2) 6_565 .
C21C C82C C48C 58(3) 6_565 .
C20C C82C C48C 98(2) 6_565 .
C80C C82C C48C 108(2) . .
C21C C82C C8C 53(3) 6_565 .
C20C C82C C8C 133(3) 6_565 .
C80C C82C C8C 130.6(19) . .
C48C C82C C8C 110.6(13) . .
C21C C82C C22C 32(3) 6_565 6_565
C20C C82C C22C 118(2) 6_565 6_565
C80C C82C C22C 129.3(19) . 6_565
C48C C82C C22C 26.1(11) . 6_565
C8C C82C C22C 84.5(13) . 6_565
C30C C81C C46C 115(6) 6_565 6_565
C30C C81C C25C 104(5) 6_565 .
C46C C81C C25C 56.6(14) 6_565 .
C30C C81C C69C 76(4) 6_565 .
C46C C81C C69C 169(2) 6_565 .
C25C C81C C69C 122(2) . .
C30C C81C C65C 126(6) 6_565 .
C46C C81C C65C 57.1(14) 6_565 .
C25C C81C C65C 108.4(14) . .
C69C C81C C65C 118.3(19) . .
C30C C81C C42C 75(4) 6_565 6_565
C46C C81C C42C 135(2) 6_565 6_565
C25C C81C C42C 169(2) . 6_565
C69C C81C C42C 46.8(13) . 6_565
C65C C81C C42C 80.7(17) . 6_565
C30C C81C C40C 64(4) 6_565 6_565
C46C C81C C40C 125(2) 6_565 6_565
C25C C81C C40C 70.5(16) . 6_565
C69C C81C C40C 57.1(13) . 6_565
C65C C81C C40C 169(2) . 6_565
C42C C81C C40C 99.2(18) 6_565 6_565
C20C C80C C19C 119(7) 6_565 .
C20C C80C C82C 30(5) 6_565 .
C19C C80C C82C 111(2) . .
C20C C80C C79C 103(6) 6_565 .
C19C C80C C79C 106.0(15) . .
C82C C80C C79C 131(2) . .
C20C C80C C1C 73(5) 6_565 6_565
C19C C80C C1C 135.9(18) . 6_565
C82C C80C C1C 97.8(17) . 6_565
C79C C80C C1C 34.4(12) . 6_565
C20C C80C C21C 20(5) 6_565 6_565
C19C C80C C21C 110.0(19) . 6_565
C82C C80C C21C 10.7(13) . 6_565
C79C C80C C21C 123(2) . 6_565
C1C C80C C21C 91.8(16) 6_565 6_565
C1C C79C C5C 100(2) 6_565 6_565
C1C C79C C78C 44.1(18) 6_565 .
C5C C79C C78C 56.8(17) 6_565 .
C1C C79C C76C 159(3) 6_565 .
C5C C79C C76C 67.5(17) 6_565 .
C78C C79C C76C 119(2) . .
C1C C79C C80C 83(2) 6_565 .
C5C C79C C80C 173(2) 6_565 .
C78C C79C C80C 125(2) . .
C76C C79C C80C 107.8(15) . .
C1C C79C C20C 70.3(18) 6_565 6_565
C5C C79C C20C 164(3) 6_565 6_565
C78C C79C C20C 111(2) . 6_565
C76C C79C C20C 117.1(16) . 6_565
C80C C79C C20C 14.3(16) . 6_565
C1C C79C C86C 155(3) 6_565 6_565
C5C C79C C86C 59.0(14) 6_565 6_565
C78C C79C C86C 112(2) . 6_565
C76C C79C C86C 8.8(11) . 6_565
C80C C79C C86C 116.5(15) . 6_565
C20C C79C C86C 125.9(16) 6_565 6_565
C1C C78C C5C 97(3) 6_565 6_565
C1C C78C C2C 84(3) 6_565 6_565
C5C C78C C2C 179(2) 6_565 6_565
C1C C78C C79C 45.5(18) 6_565 .
C5C C78C C79C 52.6(17) 6_565 .
C2C C78C C79C 128(3) 6_565 .
C1C C78C C52C 166(3) 6_565 .
C5C C78C C52C 81(2) 6_565 .
C2C C78C C52C 98(2) 6_565 .
C79C C78C C52C 129(3) . .
C1C C78C C4C 160(3) 6_565 6_565
C5C C78C C4C 63.0(16) 6_565 6_565
C2C C78C C4C 116(2) 6_565 6_565
C79C C78C C4C 114(2) . 6_565
C52C C78C C4C 19.8(13) . 6_565
C1C C78C C3C 144(3) 6_565 6_565
C5C C78C C3C 119(2) 6_565 6_565
C2C C78C C3C 60.4(15) 6_565 6_565
C79C C78C C3C 167(2) . 6_565
C52C C78C C3C 39.1(15) . 6_565
C4C C78C C3C 55.6(12) 6_565 6_565
C1C C78C C49C 65(2) 6_565 .
C5C C78C C49C 161(2) 6_565 .
C2C C78C C49C 19.4(15) 6_565 .
C79C C78C C49C 109(2) . .
C52C C78C C49C 114(2) . .
C4C C78C C49C 133(2) 6_565 .
C3C C78C C49C 78.8(17) 6_565 .
C77C C77C C84C 145.6(18) 6_565 6_565
C77C C77C C84C 23.6(9) 6_565 .
C84C C77C C84C 122(3) 6_565 .
C77C C77C C83C 80.7(9) 6_565 .
C84C C77C C83C 133(3) 6_565 .
C84C C77C C83C 103.9(13) . .
C77C C77C C16C 143.5(10) 6_565 .
C84C C77C C16C 13(2) 6_565 .
C84C C77C C16C 121.1(15) . .
C83C C77C C16C 128.4(18) . .
C77C C77C C16C 28.1(8) 6_565 6_565
C84C C77C C16C 118.8(19) 6_565 6_565
C84C C77C C16C 10.9(16) . 6_565
C83C C77C C16C 104.3(13) . 6_565
C16C C77C C16C 115.4(16) . 6_565
C77C C77C C75C 158.1(8) 6_565 6_565
C84C C77C C75C 51.6(17) 6_565 6_565
C84C C77C C75C 162.1(18) . 6_565
C83C C77C C75C 81.6(13) . 6_565
C16C C77C C75C 48.0(12) . 6_565
C16C C77C C75C 151.5(14) 6_565 6_565
C77C C77C C85C 120.4(9) 6_565 6_565
C84C C77C C85C 92(2) 6_565 6_565
C84C C77C C85C 141.7(16) . 6_565
C83C C77C C85C 41.0(9) . 6_565
C16C C77C C85C 87.8(15) . 6_565
C16C C77C C85C 137.5(14) 6_565 6_565
C75C C77C C85C 40.6(9) 6_565 6_565
C86C C76C C18C 112(5) 6_565 .
C86C C76C C5C 95(5) 6_565 6_565
C18C C76C C5C 152.9(16) . 6_565
C86C C76C C79C 139(5) 6_565 .
C18C C76C C79C 108.1(13) . .
C5C C76C C79C 45.1(13) 6_565 .
C86C C76C C16C 28(6) 6_565 .
C18C C76C C16C 122.3(16) . .
C5C C76C C16C 82.0(16) 6_565 .
C79C C76C C16C 125.2(19) . .
C86C C76C C84C 22(6) 6_565 6_565
C18C C76C C84C 106.8(15) . 6_565
C5C C76C C84C 98.5(15) 6_565 6_565
C79C C76C C84C 142.1(18) . 6_565
C16C C76C C84C 16.9(14) . 6_565
C64C C75C C61C 86(2) 6_565 6_565
C64C C75C C6C 39.2(18) 6_565 .
C61C C75C C6C 48.2(15) 6_565 .
C64C C75C C85C 144(2) 6_565 .
C61C C75C C85C 65.5(19) 6_565 .
C6C C75C C85C 113(2) . .
C64C C75C C16C 68(2) 6_565 6_565
C61C C75C C16C 145(2) 6_565 6_565
C6C C75C C16C 106(2) . 6_565
C85C C75C C16C 124.1(19) . 6_565
C64C C75C C84C 90(3) 6_565 .
C61C C75C C84C 155(2) 6_565 .
C6C C75C C84C 128(2) . .
C85C C75C C84C 105.9(14) . .
C16C C75C C84C 22.3(15) 6_565 .
C64C C75C C62C 133(2) 6_565 6_565
C61C C75C C62C 53.1(15) 6_565 6_565
C6C C75C C62C 100.1(18) . 6_565
C85C C75C C62C 12.6(13) . 6_565
C16C C75C C62C 132(2) 6_565 6_565
C84C C75C C62C 116.2(16) . 6_565
C64C C75C C77C 114(3) 6_565 6_565
C61C C75C C77C 133.0(19) 6_565 6_565
C6C C75C C77C 144.0(19) . 6_565
C85C C75C C77C 75.1(11) . 6_565
C16C C75C C77C 50.4(13) 6_565 6_565
C84C C75C C77C 30.8(9) . 6_565
C62C C75C C77C 85.5(14) 6_565 6_565
C57C C74C C70C 81.6(16) 6_565 6_565
C57C C74C C56C 76.6(16) 6_565 6_565
C70C C74C C56C 146.0(19) 6_565 6_565
C57C C74C C12C 91.5(17) 6_565 .
C70C C74C C12C 154.8(19) 6_565 .
C56C C74C C12C 15.0(12) 6_565 .
C57C C74C C67C 22.3(16) 6_565 .
C70C C74C C67C 60.3(13) 6_565 .
C56C C74C C67C 93.4(14) 6_565 .
C12C C74C C67C 108.3(12) . .
C57C C74C C27C 142(2) 6_565 .
C70C C74C C27C 60.1(10) 6_565 .
C56C C74C C27C 134.1(16) 6_565 .
C12C C74C C27C 121.3(14) . .
C67C C74C C27C 119.5(14) . .
C57C C74C C58C 125.6(17) 6_565 6_565
C70C C74C C58C 139.9(15) 6_565 6_565
C56C C74C C58C 49.3(10) 6_565 6_565
C12C C74C C58C 34.9(10) . 6_565
C67C C74C C58C 138.1(13) . 6_565
C27C C74C C58C 86.8(10) . 6_565
C54C C73C C55C 126(7) 6_565 6_565
C54C C73C C13C 126(7) 6_565 .
C55C C73C C13C 2(3) 6_565 .
C54C C73C C7C 7(5) 6_565 .
C55C C73C C7C 123(3) 6_565 .
C13C C73C C7C 122(3) . .
C54C C73C C53C 75(6) 6_565 6_565
C55C C73C C53C 152(3) 6_565 6_565
C13C C73C C53C 150(3) . 6_565
C7C C73C C53C 76(2) . 6_565
C54C C73C C72C 114(7) 6_565 .
C55C C73C C72C 117(3) 6_565 .
C13C C73C C72C 116(2) . .
C7C C73C C72C 115(3) . .
C53C C73C C72C 39.0(15) 6_565 .
C54C C73C C60C 20(5) 6_565 6_565
C55C C73C C60C 106(3) 6_565 6_565
C13C C73C C60C 105(2) . 6_565
C7C C73C C60C 16.9(14) . 6_565
C53C C73C C60C 93(2) 6_565 6_565
C72C C73C C60C 131(3) . 6_565
C54C C73C C44C 167(7) 6_565 6_565
C55C C73C C44C 41.5(18) 6_565 6_565
C13C C73C C44C 41.9(14) . 6_565
C7C C73C C44C 161(3) . 6_565
C53C C73C C44C 115(2) 6_565 6_565
C72C C73C C44C 76.2(18) . 6_565
C60C C73C C44C 147(2) 6_565 6_565
C51C C72C C53C 127(5) 6_565 6_565
C51C C72C C71C 44(3) 6_565 .
C53C C72C C71C 162(3) 6_565 .
C51C C72C C3C 78(4) 6_565 .
C53C C72C C3C 49(2) 6_565 .
C71C C72C C3C 118(2) . .
C51C C72C C73C 164(5) 6_565 .
C53C C72C C73C 68(2) 6_565 .
C71C C72C C73C 121(3) . .
C3C C72C C73C 117(3) . .
C51C C72C C45C 65(4) 6_565 6_565
C53C C72C C45C 167(3) 6_565 6_565
C71C C72C C45C 24.5(12) . 6_565
C3C C72C C45C 142(2) . 6_565
C73C C72C C45C 100(2) . 6_565
C51C C72C C54C 175(4) 6_565 6_565
C53C C72C C54C 50.9(19) 6_565 6_565
C71C C72C C54C 137(2) . 6_565
C3C C72C C54C 100(2) . 6_565
C73C C72C C54C 17.0(16) . 6_565
C45C C72C C54C 117(2) 6_565 6_565
C51C C72C C50C 22(3) 6_565 6_565
C53C C72C C50C 110(3) 6_565 6_565
C71C C72C C50C 55.3(14) . 6_565
C3C C72C C50C 62.8(13) . 6_565
C73C C72C C50C 158.1(19) . 6_565
C45C C72C C50C 79.6(14) 6_565 6_565
C54C C72C C50C 152.6(19) 6_565 6_565
C45C C71C C51C 123(4) 6_565 6_565
C45C C71C C72C 101(3) 6_565 .
C51C C71C C72C 27.8(17) 6_565 .
C45C C71C C65C 42(3) 6_565 .
C51C C71C C65C 148(3) 6_565 .
C72C C71C C65C 121(2) . .
C45C C71C C46C 80(3) 6_565 6_565
C51C C71C C46C 156(3) 6_565 6_565
C72C C71C C46C 167(2) . 6_565
C65C C71C C46C 52.1(11) . 6_565
C45C C71C C24C 138(3) 6_565 .
C51C C71C C24C 98(2) 6_565 .
C72C C71C C24C 121(2) . .
C65C C71C C24C 106.8(14) . .
C46C C71C C24C 58.6(13) 6_565 .
C45C C71C C50C 170(4) 6_565 6_565
C51C C71C C50C 57.9(16) 6_565 6_565
C72C C71C C50C 82.7(18) . 6_565
C65C C71C C50C 142.9(16) . 6_565
C46C C71C C50C 98.5(15) 6_565 6_565
C24C C71C C50C 39.9(13) . 6_565
C45C C71C C47C 129(3) 6_565 6_565
C51C C71C C47C 106(2) 6_565 6_565
C72C C71C C47C 130(2) . 6_565
C65C C71C C47C 99.1(14) . 6_565
C46C C71C C47C 50.2(10) 6_565 6_565
C24C C71C C47C 8.5(13) . 6_565
C50C C71C C47C 48.3(10) 6_565 6_565
C45C C71C C44C 30(3) 6_565 6_565
C51C C71C C44C 112(2) 6_565 6_565
C72C C71C C44C 84.1(17) . 6_565
C65C C71C C44C 39.2(12) . 6_565
C46C C71C C44C 90.9(15) 6_565 6_565
C24C C71C C44C 144.5(16) . 6_565
C50C C71C C44C 159.0(18) 6_565 6_565
C47C C71C C44C 137.6(16) 6_565 6_565
C74C C70C C67C 67.4(13) 6_565 6_565
C74C C70C C27C 70.1(11) 6_565 .
C67C C70C C27C 136.2(15) 6_565 .
C74C C70C C70C 129.7(10) 6_565 6_565
C67C C70C C70C 158.2(11) 6_565 6_565
C27C C70C C70C 59.9(8) . 6_565
C74C C70C C9C 165.4(16) 6_565 .
C67C C70C C9C 100.1(14) 6_565 .
C27C C70C C9C 120.2(13) . .
C70C C70C C9C 60.7(7) 6_565 .
C74C C70C C57C 40.7(10) 6_565 .
C67C C70C C57C 27.2(11) 6_565 .
C27C C70C C57C 110.7(13) . .
C70C C70C C57C 168.3(9) 6_565 .
C9C C70C C57C 127.3(14) . .
C74C C70C C68C 114.1(15) 6_565 6_565
C67C C70C C68C 47.6(11) 6_565 6_565
C27C C70C C68C 160.7(13) . 6_565
C70C C70C C68C 111.8(9) 6_565 6_565
C9C C70C C68C 52.6(9) . 6_565
C57C C70C C68C 74.8(13) . 6_565
C41C C69C C42C 84.7(16) 6_565 6_565
C41C C69C C34C 76.8(17) 6_565 6_565
C42C C69C C34C 154(2) 6_565 6_565
C41C C69C C30C 150(2) 6_565 6_565
C42C C69C C30C 67.1(15) 6_565 6_565
C34C C69C C30C 125.6(17) 6_565 6_565
C41C C69C C40C 145(2) 6_565 6_565
C42C C69C C40C 124.6(18) 6_565 6_565
C34C C69C C40C 68.7(12) 6_565 6_565
C30C C69C C40C 58.5(11) 6_565 6_565
C41C C69C C81C 151(2) 6_565 .
C42C C69C C81C 68.2(17) 6_565 .
C34C C69C C81C 132.4(18) 6_565 .
C30C C69C C81C 19.8(14) 6_565 .
C40C C69C C81C 64.4(15) 6_565 .
C41C C69C C68C 37.3(13) 6_565 .
C42C C69C C68C 62.8(14) 6_565 .
C34C C69C C68C 108.7(17) 6_565 .
C30C C69C C68C 125.6(17) 6_565 .
C40C C69C C68C 168.5(18) 6_565 .
C81C C69C C68C 115.6(16) . .
C41C C69C C33C 95.6(16) 6_565 .
C42C C69C C33C 169(2) 6_565 .
C34C C69C C33C 20.4(12) 6_565 .
C30C C69C C33C 110.4(16) 6_565 .
C40C C69C C33C 51.9(12) 6_565 .
C81C C69C C33C 113.2(16) . .
C68C C69C C33C 122.7(14) . .
C41C C68C C67C 164(3) 6_565 .
C41C C68C C42C 78.1(18) 6_565 6_565
C67C C68C C42C 90.6(18) . 6_565
C41C C68C C9C 83(2) 6_565 .
C67C C68C C9C 106.5(17) . .
C42C C68C C9C 159(2) 6_565 .
C41C C68C C69C 44.9(15) 6_565 .
C67C C68C C69C 132.4(18) . .
C42C C68C C69C 48.3(11) 6_565 .
C9C C68C C69C 119.5(15) . .
C41C C68C C70C 136(2) 6_565 6_565
C67C C68C C70C 52.2(14) . 6_565
C42C C68C C70C 142.2(17) 6_565 6_565
C9C C68C C70C 54.5(10) . 6_565
C69C C68C C70C 164.3(15) . 6_565
C41C C68C C43C 129(2) 6_565 6_565
C67C C68C C43C 39.3(12) . 6_565
C42C C68C C43C 51.7(12) 6_565 6_565
C9C C68C C43C 145.6(15) . 6_565
C69C C68C C43C 94.7(13) . 6_565
C70C C68C C43C 91.5(13) 6_565 6_565
C41C C68C C57C 167(2) 6_565 6_565
C67C C68C C57C 5.5(12) . 6_565
C42C C68C C57C 96.1(14) 6_565 6_565
C9C C68C C57C 101.2(12) . 6_565
C69C C68C C57C 137.1(15) . 6_565
C70C C68C C57C 46.8(9) 6_565 6_565
C43C C68C C57C 44.7(8) 6_565 6_565
C57C C67C C43C 100(3) 6_565 6_565
C57C C67C C68C 164(4) 6_565 .
C43C C67C C68C 96(2) 6_565 .
C57C C67C C70C 84(3) 6_565 6_565
C43C C67C C70C 176(2) 6_565 6_565
C68C C67C C70C 80.2(16) . 6_565
C57C C67C C74C 33(2) 6_565 .
C43C C67C C74C 131(2) 6_565 .
C68C C67C C74C 131(2) . .
C70C C67C C74C 52.4(12) 6_565 .
C57C C67C C66C 82(2) 6_565 .
C43C C67C C66C 29.9(13) 6_565 .
C68C C67C C66C 110.7(19) . .
C70C C67C C66C 152.1(18) 6_565 .
C74C C67C C66C 108.1(13) . .
C57C C67C C42C 149(3) 6_565 6_565
C43C C67C C42C 49.4(16) 6_565 6_565
C68C C67C C42C 47.0(13) . 6_565
C70C C67C C42C 126.7(16) 6_565 6_565
C74C C67C C42C 175.6(17) . 6_565
C66C C67C C42C 71.0(14) . 6_565
C57C C67C C56C 25(2) 6_565 6_565
C43C C67C C56C 92.6(16) 6_565 6_565
C68C C67C C56C 152(2) . 6_565
C70C C67C C56C 91.0(14) 6_565 6_565
C74C C67C C56C 40.9(9) . 6_565
C66C C67C C56C 67.2(12) . 6_565
C42C C67C C56C 137.9(14) 6_565 6_565
C43C C66C C44C 132(4) 6_565 6_565
C43C C66C C13C 146(3) 6_565 .
C44C C66C C13C 69(3) 6_565 .
C43C C66C C65C 95(3) 6_565 .
C44C C66C C65C 58(2) 6_565 .
C13C C66C C65C 118.2(19) . .
C43C C66C C67C 51(2) 6_565 .
C44C C66C C67C 176(3) 6_565 .
C13C C66C C67C 107.4(14) . .
C65C C66C C67C 126.0(19) . .
C43C C66C C57C 68(2) 6_565 6_565
C44C C66C C57C 150(3) 6_565 6_565
C13C C66C C57C 83.7(14) . 6_565
C65C C66C C57C 152(2) . 6_565
C67C C66C C57C 25.9(10) . 6_565
C43C C66C C55C 156(3) 6_565 6_565
C44C C66C C55C 60.7(19) 6_565 6_565
C13C C66C C55C 10.3(18) . 6_565
C65C C66C C55C 108.0(17) . 6_565
C67C C66C C55C 115.5(17) . 6_565
C57C C66C C55C 93.0(16) 6_565 6_565
C43C C66C C42C 35(3) 6_565 6_565
C44C C66C C42C 119(3) 6_565 6_565
C13C C66C C42C 168.7(18) . 6_565
C65C C66C C42C 65.3(13) . 6_565
C67C C66C C42C 64.9(13) . 6_565
C57C C66C C42C 89.9(14) 6_565 6_565
C55C C66C C42C 166.0(19) 6_565 6_565
C43C C66C C56C 113(3) 6_565 6_565
C44C C66C C56C 106(2) 6_565 6_565
C13C C66C C56C 37.3(11) . 6_565
C65C C66C C56C 150.0(17) . 6_565
C67C C66C C56C 70.2(12) . 6_565
C57C C66C C56C 46.5(10) 6_565 6_565
C55C C66C C56C 46.5(10) 6_565 6_565
C42C C66C C56C 134.9(14) 6_565 6_565
C43C C66C C45C 120(3) 6_565 6_565
C44C C66C C45C 32(2) 6_565 6_565
C13C C66C C45C 90.7(15) . 6_565
C65C C66C C45C 28.3(10) . 6_565
C67C C66C C45C 151.2(17) . 6_565
C57C C66C C45C 166.7(16) 6_565 6_565
C55C C66C C45C 80.7(14) 6_565 6_565
C42C C66C C45C 93.6(12) 6_565 6_565
C56C C66C C45C 126.3(14) 6_565 6_565
C45C C65C C44C 75(2) 6_565 6_565
C45C C65C C46C 80.8(17) 6_565 6_565
C44C C65C C46C 156(2) 6_565 6_565
C45C C65C C71C 26.5(14) 6_565 .
C44C C65C C71C 93.2(19) 6_565 .
C46C C65C C71C 65.1(13) 6_565 .
C45C C65C C66C 110(2) 6_565 .
C44C C65C C66C 36.3(12) 6_565 .
C46C C65C C66C 165(2) 6_565 .
C71C C65C C66C 120.3(18) . .
C45C C65C C81C 130.3(19) 6_565 .
C44C C65C C81C 153(2) 6_565 .
C46C C65C C81C 50.5(13) 6_565 .
C71C C65C C81C 108.6(13) . .
C66C C65C C81C 116.6(19) . .
C45C C65C C43C 133(2) 6_565 6_565
C44C C65C C43C 57.6(13) 6_565 6_565
C46C C65C C43C 146.1(19) 6_565 6_565
C71C C65C C43C 146.0(17) . 6_565
C66C C65C C43C 25.9(10) . 6_565
C81C C65C C43C 96.3(17) . 6_565
C45C C65C C30C 134(2) 6_565 6_565
C44C C65C C30C 150(2) 6_565 6_565
C46C C65C C30C 53.6(13) 6_565 6_565
C71C C65C C30C 116.5(15) . 6_565
C66C C65C C30C 115.9(17) . 6_565
C81C C65C C30C 12.8(14) . 6_565
C43C C65C C30C 92.5(14) 6_565 6_565
C45C C65C C42C 177(2) 6_565 6_565
C44C C65C C42C 104.5(16) 6_565 6_565
C46C C65C C42C 99.1(15) 6_565 6_565
C71C C65C C42C 155.7(15) . 6_565
C66C C65C C42C 70.8(13) . 6_565
C81C C65C C42C 50.2(13) . 6_565
C43C C65C C42C 46.9(11) 6_565 6_565
C30C C65C C42C 45.6(10) 6_565 6_565
C6C C64C C75C 88(4) 6_565 6_565
C6C C64C C4C 85(4) 6_565 6_565
C75C C64C C4C 171(4) 6_565 6_565
C6C C64C C16C 155(4) 6_565 .
C75C C64C C16C 69(2) 6_565 .
C4C C64C C16C 118(3) 6_565 .
C6C C64C C61C 39(3) 6_565 .
C75C C64C C61C 51.2(19) 6_565 .
C4C C64C C61C 124(3) 6_565 .
C16C C64C C61C 116(3) . .
C6C C64C C52C 76(3) 6_565 .
C75C C64C C52C 163(3) 6_565 .
C4C C64C C52C 17.0(17) 6_565 .
C16C C64C C52C 125(3) . .
C61C C64C C52C 112(2) . .
C6C C64C C84C 142(4) 6_565 6_565
C75C C64C C84C 55(2) 6_565 6_565
C4C C64C C84C 132(3) 6_565 6_565
C16C C64C C84C 14.0(11) . 6_565
C61C C64C C84C 103(2) . 6_565
C52C C64C C84C 138(2) . 6_565
C6C C64C C5C 136(4) 6_565 6_565
C75C C64C C5C 136(3) 6_565 6_565
C4C C64C C5C 50.7(16) 6_565 6_565
C16C C64C C5C 67.6(16) . 6_565
C61C C64C C5C 168.2(17) . 6_565
C52C C64C C5C 60.3(16) . 6_565
C84C C64C C5C 81.5(15) 6_565 6_565
C14C C63C C32C 105(4) 6_565 .
C14C C63C C10C 96(4) 6_565 6_565
C32C C63C C10C 140(2) . 6_565
C14C C63C C62C 10(4) 6_565 .
C32C C63C C62C 114(2) . .
C10C C63C C62C 85.5(15) 6_565 .
C14C C63C C59C 121(4) 6_565 .
C32C C63C C59C 112.1(16) . .
C10C C63C C59C 30.0(11) 6_565 .
C62C C63C C59C 111.2(14) . .
C14C C63C C15C 145(5) 6_565 6_565
C32C C63C C15C 51.8(10) . 6_565
C10C C63C C15C 92.1(14) 6_565 6_565
C62C C63C C15C 146(2) . 6_565
C59C C63C C15C 62.2(10) . 6_565
C14C C63C C85C 9(4) 6_565 6_565
C32C C63C C85C 112.3(19) . 6_565
C10C C63C C85C 86.6(15) 6_565 6_565
C62C C63C C85C 1.7(17) . 6_565
C59C C63C C85C 112.0(14) . 6_565
C15C C63C C85C 144.9(17) 6_565 6_565
C14C C63C C11C 137(5) 6_565 6_565
C32C C63C C11C 97.2(13) . 6_565
C10C C63C C11C 47.0(11) 6_565 6_565
C62C C63C C11C 127.5(14) . 6_565
C59C C63C C11C 17.4(9) . 6_565
C15C C63C C11C 45.8(7) 6_565 6_565
C85C C63C C11C 128.1(14) 6_565 6_565
C85C C62C C14C 169(6) 6_565 6_565
C85C C62C C61C 78(4) 6_565 .
C14C C62C C61C 112(3) 6_565 .
C85C C62C C63C 174(6) 6_565 .
C14C C62C C63C 6(2) 6_565 .
C61C C62C C63C 106.6(15) . .
C85C C62C C83C 51(4) 6_565 .
C14C C62C C83C 118(3) 6_565 .
C61C C62C C83C 123(2) . .
C63C C62C C83C 123(2) . .
C85C C62C C75C 35(4) 6_565 6_565
C14C C62C C75C 154(3) 6_565 6_565
C61C C62C C75C 42.9(13) . 6_565
C63C C62C C75C 148.3(17) . 6_565
C83C C62C C75C 81.7(15) . 6_565
C85C C62C C10C 139(5) 6_565 6_565
C14C C62C C10C 51(2) 6_565 6_565
C61C C62C C10C 61.2(12) . 6_565
C63C C62C C10C 45.4(11) . 6_565
C83C C62C C10C 155(2) . 6_565
C75C C62C C10C 103.7(15) 6_565 6_565
C6C C61C C75C 72(2) 6_565 6_565
C6C C61C C85C 133(3) 6_565 6_565
C75C C61C C85C 62.9(17) 6_565 6_565
C6C C61C C62C 151(3) 6_565 .
C75C C61C C62C 84(2) 6_565 .
C85C C61C C62C 21.2(14) 6_565 .
C6C C61C C60C 93(3) 6_565 .
C75C C61C C60C 162(2) 6_565 .
C85C C61C C60C 129.0(18) 6_565 .
C62C C61C C60C 108.1(14) . .
C6C C61C C64C 30(2) 6_565 .
C75C C61C C64C 42.4(14) 6_565 .
C85C C61C C64C 102(2) 6_565 .
C62C C61C C64C 122(2) . .
C60C C61C C64C 120(2) . .
C6C C61C C7C 70(2) 6_565 6_565
C75C C61C C7C 140(2) 6_565 6_565
C85C C61C C7C 149(2) 6_565 6_565
C62C C61C C7C 129.5(18) . 6_565
C60C C61C C7C 23.0(13) . 6_565
C64C C61C C7C 98(2) . 6_565
C6C C61C C10C 128(3) 6_565 6_565
C75C C61C C10C 155(2) 6_565 6_565
C85C C61C C10C 93.5(17) 6_565 6_565
C62C C61C C10C 72.4(13) . 6_565
C60C C61C C10C 36.0(11) . 6_565
C64C C61C C10C 149.8(18) . 6_565
C7C C61C C10C 58.7(15) 6_565 6_565
C6C C61C C14C 160(2) 6_565 6_565
C75C C61C C14C 109(2) 6_565 6_565
C85C C61C C14C 47.0(13) 6_565 6_565
C62C C61C C14C 25.8(11) . 6_565
C60C C61C C14C 82.3(12) . 6_565
C64C C61C C14C 142(2) . 6_565
C7C C61C C14C 104.2(17) 6_565 6_565
C10C C61C C14C 46.6(10) 6_565 6_565
C7C C60C C10C 166(6) 6_565 6_565
C7C C60C C54C 35(4) 6_565 .
C10C C60C C54C 148(3) 6_565 .
C7C C60C C61C 87(5) 6_565 .
C10C C60C C61C 86(2) 6_565 .
C54C C60C C61C 120(2) . .
C7C C60C C59C 149(5) 6_565 .
C10C C60C C59C 27.0(15) 6_565 .
C54C C60C C59C 120(2) . .
C61C C60C C59C 107.9(14) . .
C7C C60C C73C 44(4) 6_565 6_565
C10C C60C C73C 138(3) 6_565 6_565
C54C C60C C73C 10(2) . 6_565
C61C C60C C73C 128(2) . 6_565
C59C C60C C73C 111(2) . 6_565
C7C C60C C6C 52(4) 6_565 6_565
C10C C60C C6C 119(2) 6_565 6_565
C54C C60C C6C 86(2) . 6_565
C61C C60C C6C 34.4(13) . 6_565
C59C C60C C6C 136.6(18) . 6_565
C73C C60C C6C 94.2(18) 6_565 6_565
C7C C60C C11C 137(5) 6_565 6_565
C10C C60C C11C 42.5(16) 6_565 6_565
C54C C60C C11C 105(2) . 6_565
C61C C60C C11C 123.4(15) . 6_565
C59C C60C C11C 16.2(9) . 6_565
C73C C60C C11C 95.7(17) 6_565 6_565
C6C C60C C11C 147.9(17) 6_565 6_565
C10C C59C C11C 162(5) 6_565 6_565
C10C C59C C58C 169(4) 6_565 .
C11C C59C C58C 19(2) 6_565 .
C10C C59C C63C 66(2) 6_565 .
C11C C59C C63C 127(3) 6_565 .
C58C C59C C63C 121.6(16) . .
C10C C59C C60C 39(2) 6_565 .
C11C C59C C60C 130(3) 6_565 .
C58C C59C C60C 130.4(19) . .
C63C C59C C60C 102.9(13) . .
C10C C59C C15C 137(3) 6_565 6_565
C11C C59C C15C 59(2) 6_565 6_565
C58C C59C C15C 51.3(10) . 6_565
C63C C59C C15C 70.5(11) . 6_565
C60C C59C C15C 161.3(19) . 6_565
C10C C59C C14C 55(2) 6_565 6_565
C11C C59C C14C 140(3) 6_565 6_565
C58C C59C C14C 130.9(17) . 6_565
C63C C59C C14C 14.2(12) . 6_565
C60C C59C C14C 89.7(13) . 6_565
C15C C59C C14C 81.5(12) 6_565 6_565
C10C C59C C12C 139(3) 6_565 6_565
C11C C59C C12C 33(2) 6_565 6_565
C58C C59C C12C 31.5(10) . 6_565
C63C C59C C12C 152.3(15) . 6_565
C60C C59C C12C 100.2(15) . 6_565
C15C C59C C12C 82.8(11) 6_565 6_565
C14C C59C C12C 157.1(18) 6_565 6_565
C10C C59C C7C 47(3) 6_565 6_565
C11C C59C C7C 124(3) 6_565 6_565
C58C C59C C7C 122.2(17) . 6_565
C63C C59C C7C 108.6(15) . 6_565
C60C C59C C7C 8.8(15) . 6_565
C15C C59C C7C 156.2(16) 6_565 6_565
C14C C59C C7C 94.9(16) 6_565 6_565
C12C C59C C7C 92.8(14) 6_565 6_565
C11C C58C C12C 102(3) 6_565 6_565
C11C C58C C59C 21(3) 6_565 .
C12C C58C C59C 108(2) 6_565 .
C11C C58C C15C 86(2) 6_565 6_565
C12C C58C C15C 172(2) 6_565 6_565
C59C C58C C15C 79.6(12) . 6_565
C11C C58C C56C 106(3) 6_565 .
C12C C58C C56C 6(3) 6_565 .
C59C C58C C56C 109.1(18) . .
C15C C58C C56C 166.9(19) 6_565 .
C11C C58C C35C 133(3) 6_565 .
C12C C58C C35C 124.0(18) 6_565 .
C59C C58C C35C 122.1(14) . .
C15C C58C C35C 47.5(9) 6_565 .
C56C C58C C35C 120.1(13) . .
C11C C58C C74C 151(3) 6_565 6_565
C12C C58C C74C 48.8(13) 6_565 6_565
C59C C58C C74C 149.8(18) . 6_565
C15C C58C C74C 122.8(14) 6_565 6_565
C56C C58C C74C 45.5(10) . 6_565
C35C C58C C74C 75.4(9) . 6_565
C11C C58C C10C 23(3) 6_565 6_565
C12C C58C C10C 104.6(19) 6_565 6_565
C59C C58C C10C 3.8(13) . 6_565
C15C C58C C10C 82.5(12) 6_565 6_565
C56C C58C C10C 105.7(16) . 6_565
C35C C58C C10C 123.8(13) . 6_565
C74C C58C C10C 145.9(15) 6_565 6_565
C67C C57C C74C 125(3) 6_565 6_565
C67C C57C C43C 53(2) 6_565 .
C74C C57C C43C 168(2) 6_565 .
C67C C57C C56C 143(3) 6_565 .
C74C C57C C56C 63.2(16) 6_565 .
C43C C57C C56C 111.3(13) . .
C67C C57C C70C 69(3) 6_565 .
C74C C57C C70C 57.7(14) 6_565 .
C43C C57C C70C 121.3(19) . .
C56C C57C C70C 115.8(14) . .
C67C C57C C66C 72(2) 6_565 6_565
C74C C57C C66C 142(2) 6_565 6_565
C43C C57C C66C 28.7(10) . 6_565
C56C C57C C66C 83.8(14) . 6_565
C70C C57C C66C 133.7(18) . 6_565
C67C C57C C12C 148(4) 6_565 6_565
C74C C57C C12C 54.7(14) 6_565 6_565
C43C C57C C12C 120.1(15) . 6_565
C56C C57C C12C 8.8(12) . 6_565
C70C C57C C12C 108.6(13) . 6_565
C66C C57C C12C 92.5(14) 6_565 6_565
C67C C57C C68C 10(2) 6_565 6_565
C74C C57C C68C 114.4(18) 6_565 6_565
C43C C57C C68C 63.0(14) . 6_565
C56C C57C C68C 143.2(19) . 6_565
C70C C57C C68C 58.4(11) . 6_565
C66C C57C C68C 80.5(13) 6_565 6_565
C12C C57C C68C 144.8(18) 6_565 6_565
C67C C57C C13C 114(3) 6_565 6_565
C74C C57C C13C 99.9(17) 6_565 6_565
C43C C57C C13C 73.6(12) . 6_565
C56C C57C C13C 37.8(12) . 6_565
C70C C57C C13C 140.2(16) . 6_565
C66C C57C C13C 46.2(9) 6_565 6_565
C12C C57C C13C 46.5(9) 6_565 6_565
C68C C57C C13C 120.2(14) 6_565 6_565
C12C C56C C13C 131(7) 6_565 6_565
C12C C56C C74C 94(5) 6_565 6_565
C13C C56C C74C 134(2) 6_565 6_565
C12C C56C C58C 17(8) 6_565 .
C13C C56C C58C 134(2) 6_565 .
C74C C56C C58C 85.2(14) 6_565 .
C12C C56C C57C 134(6) 6_565 .
C13C C56C C57C 95.2(17) 6_565 .
C74C C56C C57C 40.1(10) 6_565 .
C58C C56C C57C 125.0(15) . .
C12C C56C C55C 121(7) 6_565 .
C13C C56C C55C 10(2) 6_565 .
C74C C56C C55C 140.8(19) 6_565 .
C58C C56C C55C 124(2) . .
C57C C56C C55C 104.4(13) . .
C12C C56C C11C 19(8) 6_565 6_565
C13C C56C C11C 114.2(18) 6_565 6_565
C74C C56C C11C 107.5(15) 6_565 6_565
C58C C56C C11C 22.3(9) . 6_565
C57C C56C C11C 147.3(15) . 6_565
C55C C56C C11C 104.0(18) . 6_565
C12C C56C C66C 173(10) 6_565 6_565
C13C C56C C66C 45.7(13) 6_565 6_565
C74C C56C C66C 88.2(13) 6_565 6_565
C58C C56C C66C 158(2) . 6_565
C57C C56C C66C 49.7(10) . 6_565
C55C C56C C66C 54.7(11) . 6_565
C11C C56C C66C 155(2) 6_565 6_565
C12C C56C C67C 140(6) 6_565 6_565
C13C C56C C67C 88.1(17) 6_565 6_565
C74C C56C C67C 45.6(10) 6_565 6_565
C58C C56C C67C 127.3(16) . 6_565
C57C C56C C67C 11.4(11) . 6_565
C55C C56C C67C 96.4(13) . 6_565
C11C C56C C67C 148.2(17) 6_565 6_565
C66C C56C C67C 42.6(8) 6_565 6_565
C13C C55C C73C 172(10) 6_565 6_565
C13C C55C C44C 72(7) 6_565 .
C73C C55C C44C 109(3) 6_565 .
C13C C55C C56C 39(7) 6_565 .
C73C C55C C56C 136(3) 6_565 .
C44C C55C C56C 109.1(14) . .
C13C C55C C54C 157(9) 6_565 .
C73C C55C C54C 19(2) 6_565 .
C44C C55C C54C 128(2) . .
C56C C55C C54C 119(3) . .
C13C C55C C66C 46(7) 6_565 6_565
C73C C55C C66C 132(3) 6_565 6_565
C44C C55C C66C 31.4(10) . 6_565
C56C C55C C66C 78.9(13) . 6_565
C54C C55C C66C 147(3) . 6_565
C13C C55C C12C 49(7) 6_565 6_565
C73C C55C C12C 127(3) 6_565 6_565
C44C C55C C12C 119.8(16) . 6_565
C56C C55C C12C 10.7(11) . 6_565
C54C C55C C12C 109(2) . 6_565
C66C C55C C12C 89.5(15) 6_565 6_565
C73C C54C C7C 168(8) 6_565 6_565
C73C C54C C60C 150(7) 6_565 .
C7C C54C C60C 24(3) 6_565 .
C73C C54C C53C 81(6) 6_565 .
C7C C54C C53C 100(4) 6_565 .
C60C C54C C53C 123(3) . .
C73C C54C C55C 35(5) 6_565 .
C7C C54C C55C 138(4) 6_565 .
C60C C54C C55C 116(3) . .
C53C C54C C55C 114(3) . .
C73C C54C C13C 39(5) 6_565 6_565
C7C C54C C13C 134(4) 6_565 6_565
C60C C54C C13C 111(2) . 6_565
C53C C54C C13C 117(3) . 6_565
C55C C54C C13C 4.2(16) . 6_565
C73C C54C C72C 49(6) 6_565 6_565
C7C C54C C72C 132(4) 6_565 6_565
C60C C54C C72C 153(3) . 6_565
C53C C54C C72C 32.6(15) . 6_565
C55C C54C C72C 82(2) . 6_565
C13C C54C C72C 85.5(19) 6_565 6_565
C72C C53C C3C 89(3) 6_565 6_565
C72C C53C C52C 134(3) 6_565 .
C3C C53C C52C 49.9(19) 6_565 .
C72C C53C C54C 97(3) 6_565 .
C3C C53C C54C 171(3) 6_565 .
C52C C53C C54C 122(3) . .
C72C C53C C73C 73(2) 6_565 6_565
C3C C53C C73C 160(3) 6_565 6_565
C52C C53C C73C 143(3) . 6_565
C54C C53C C73C 23.4(15) . 6_565
C72C C53C C51C 20.6(19) 6_565 .
C3C C53C C51C 68.0(19) 6_565 .
C52C C53C C51C 115(2) . .
C54C C53C C51C 117(2) . .
C73C C53C C51C 94(2) 6_565 .
C72C C53C C4C 144(3) 6_565 6_565
C3C C53C C4C 56.3(17) 6_565 6_565
C52C C53C C4C 10.5(18) . 6_565
C54C C53C C4C 117(2) . 6_565
C73C C53C C4C 139(2) 6_565 6_565
C51C C53C C4C 123.5(16) . 6_565
C72C C53C C7C 123(3) 6_565 6_565
C3C C53C C7C 146(3) 6_565 6_565
C52C C53C C7C 96(3) . 6_565
C54C C53C C7C 27.4(15) . 6_565
C73C C53C C7C 50.5(15) 6_565 6_565
C51C C53C C7C 143(2) . 6_565
C4C C53C C7C 89.8(19) 6_565 6_565
C4C C52C C3C 135(7) 6_565 6_565
C4C C52C C53C 143(7) 6_565 .
C3C C52C C53C 58(2) 6_565 .
C4C C52C C78C 83(5) 6_565 .
C3C C52C C78C 74(3) 6_565 .
C53C C52C C78C 129(3) . .
C4C C52C C64C 44(5) 6_565 .
C3C C52C C64C 178(3) 6_565 .
C53C C52C C64C 121(3) . .
C78C C52C C64C 107(3) . .
C4C C52C C6C 65(5) 6_565 6_565
C3C C52C C6C 149(3) 6_565 6_565
C53C C52C C6C 91(2) . 6_565
C78C C52C C6C 138(3) . 6_565
C64C C52C C6C 30.7(13) . 6_565
C4C C52C C5C 48(4) 6_565 6_565
C3C C52C C5C 112(3) 6_565 6_565
C53C C52C C5C 169(3) . 6_565
C78C C52C C5C 39.8(14) . 6_565
C64C C52C C5C 68.2(18) . 6_565
C6C C52C C5C 99(2) 6_565 6_565
C72C C51C C71C 109(4) 6_565 6_565
C72C C51C C50C 147(5) 6_565 .
C71C C51C C50C 85.8(19) 6_565 .
C72C C51C C45C 91(4) 6_565 .
C71C C51C C45C 23.0(16) 6_565 .
C50C C51C C45C 108.4(14) . .
C72C C51C C53C 32(4) 6_565 .
C71C C51C C53C 138(3) 6_565 .
C50C C51C C53C 120.8(19) . .
C45C C51C C53C 123.2(19) . .
C72C C51C C3C 77(4) 6_565 6_565
C71C C51C C3C 158(3) 6_565 6_565
C50C C51C C3C 79.7(15) . 6_565
C45C C51C C3C 166(2) . 6_565
C53C C51C C3C 44.5(12) . 6_565
C72C C51C C24C 147(4) 6_565 6_565
C71C C51C C24C 50.8(17) 6_565 6_565
C50C C51C C24C 35.0(10) . 6_565
C45C C51C C24C 73.4(12) . 6_565
C53C C51C C24C 146(2) . 6_565
C3C C51C C24C 113.3(16) 6_565 6_565
C23C C50C C24C 82(3) 6_565 6_565
C23C C50C C2C 74(2) 6_565 6_565
C24C C50C C2C 154(3) 6_565 6_565
C23C C50C C49C 50(2) 6_565 .
C24C C50C C49C 131(3) 6_565 .
C2C C50C C49C 24.7(13) 6_565 .
C23C C50C C51C 163(3) 6_565 .
C24C C50C C51C 96.5(18) 6_565 .
C2C C50C C51C 101.8(18) 6_565 .
C49C C50C C51C 125(2) . .
C23C C50C C47C 70(2) 6_565 .
C24C C50C C47C 13.6(16) 6_565 .
C2C C50C C47C 143.4(19) 6_565 .
C49C C50C C47C 119(2) . .
C51C C50C C47C 110.1(13) . .
C23C C50C C71C 139(3) 6_565 6_565
C24C C50C C71C 60.3(15) 6_565 6_565
C2C C50C C71C 135.2(18) 6_565 6_565
C49C C50C C71C 153(2) . 6_565
C51C C50C C71C 36.2(11) . 6_565
C47C C50C C71C 73.9(12) . 6_565
C23C C50C C3C 122(3) 6_565 6_565
C24C C50C C3C 145.8(19) 6_565 6_565
C2C C50C C3C 49.3(12) 6_565 6_565
C49C C50C C3C 73.4(16) . 6_565
C51C C50C C3C 52.6(12) . 6_565
C47C C50C C3C 158.2(14) . 6_565
C71C C50C C3C 87.7(13) 6_565 6_565
C23C C50C C72C 154(2) 6_565 6_565
C24C C50C C72C 101.4(19) 6_565 6_565
C2C C50C C72C 94.0(16) 6_565 6_565
C49C C50C C72C 116(2) . 6_565
C51C C50C C72C 10.3(15) . 6_565
C47C C50C C72C 114.9(14) . 6_565
C71C C50C C72C 42.0(13) 6_565 6_565
C3C C50C C72C 45.7(11) 6_565 6_565
C2C C49C C23C 118(5) 6_565 6_565
C2C C49C C48C 165(6) 6_565 .
C23C C49C C48C 77(3) 6_565 .
C2C C49C C50C 75(4) 6_565 .
C23C C49C C50C 42.1(18) 6_565 .
C48C C49C C50C 119(3) . .
C2C C49C C1C 75(4) 6_565 6_565
C23C C49C C1C 163(3) 6_565 6_565
C48C C49C C1C 91(2) . 6_565
C50C C49C C1C 147(2) . 6_565
C2C C49C C78C 43(4) 6_565 .
C23C C49C C78C 153(3) 6_565 .
C48C C49C C78C 123(2) . .
C50C C49C C78C 114(2) . .
C1C C49C C78C 33.4(12) 6_565 .
C2C C49C C22C 167(5) 6_565 6_565
C23C C49C C22C 54(2) 6_565 6_565
C48C C49C C22C 24.3(13) . 6_565
C50C C49C C22C 96(2) . 6_565
C1C C49C C22C 111.3(19) 6_565 6_565
C78C C49C C22C 140(2) . 6_565
C2C C49C C3C 15(4) 6_565 6_565
C23C C49C C3C 106(2) 6_565 6_565
C48C C49C C3C 167(2) . 6_565
C50C C49C C3C 64.4(14) . 6_565
C1C C49C C3C 83.7(17) 6_565 6_565
C78C C49C C3C 50.4(13) . 6_565
C22C C49C C3C 152.1(18) 6_565 6_565
C22C C48C C21C 79(3) 6_565 6_565
C22C C48C C49C 116(3) 6_565 .
C21C C48C C49C 140(3) 6_565 .
C22C C48C C82C 107(3) 6_565 .
C21C C48C C82C 27.5(14) 6_565 .
C49C C48C C82C 124(2) . .
C22C C48C C37C 7(2) 6_565 .
C21C C48C C37C 79.2(17) 6_565 .
C49C C48C C37C 120(2) . .
C82C C48C C37C 106.4(14) . .
C22C C48C C23C 75(3) 6_565 6_565
C21C C48C C23C 144(2) 6_565 6_565
C49C C48C C23C 43.4(15) . 6_565
C82C C48C C23C 156.5(19) . 6_565
C37C C48C C23C 77.8(17) . 6_565
C22C C48C C20C 131(3) 6_565 6_565
C21C C48C C20C 56.0(18) 6_565 6_565
C49C C48C C20C 92(2) . 6_565
C82C C48C C20C 32.1(12) . 6_565
C37C C48C C20C 133.1(15) . 6_565
C23C C48C C20C 130.6(19) 6_565 6_565
C22C C48C C2C 120(3) 6_565 6_565
C21C C48C C2C 137(2) 6_565 6_565
C49C C48C C2C 4.5(17) . 6_565
C82C C48C C2C 119.3(18) . 6_565
C37C C48C C2C 124.5(16) . 6_565
C23C C48C C2C 47.8(14) 6_565 6_565
C20C C48C C2C 87.2(14) 6_565 6_565
C22C C48C C1C 150(3) 6_565 6_565
C21C C48C C1C 101(2) 6_565 6_565
C49C C48C C1C 46.8(17) . 6_565
C82C C48C C1C 77.8(15) . 6_565
C37C C48C C1C 156.6(17) . 6_565
C23C C48C C1C 89.6(16) 6_565 6_565
C20C C48C C1C 46.0(9) 6_565 6_565
C2C C48C C1C 42.3(9) 6_565 6_565
C24C C47C C25C 121(5) 6_565 6_565
C24C C47C C23C 68(5) 6_565 6_565
C25C C47C C23C 140(3) 6_565 6_565
C24C C47C C38C 144(8) 6_565 .
C25C C47C C38C 65.7(18) 6_565 .
C23C C47C C38C 85(2) 6_565 .
C24C C47C C50C 32(4) 6_565 .
C25C C47C C50C 146(2) 6_565 .
C23C C47C C50C 37.7(11) 6_565 .
C38C C47C C50C 122(2) . .
C24C C47C C46C 76(4) 6_565 .
C25C C47C C46C 54.7(15) 6_565 .
C23C C47C C46C 142.3(17) 6_565 .
C38C C47C C46C 120.4(19) . .
C50C C47C C46C 107.8(13) . .
C24C C47C C71C 26(4) 6_565 6_565
C25C C47C C71C 99.0(17) 6_565 6_565
C23C C47C C71C 93.9(15) 6_565 6_565
C38C C47C C71C 151(2) . 6_565
C50C C47C C71C 57.8(10) . 6_565
C46C C47C C71C 50.0(10) . 6_565
C81C C46C C25C 71.0(17) 6_565 6_565
C81C C46C C65C 72.4(15) 6_565 6_565
C25C C46C C65C 134(2) 6_565 6_565
C81C C46C C24C 126(2) 6_565 6_565
C25C C46C C24C 65.8(14) 6_565 6_565
C65C C46C C24C 118.4(17) 6_565 6_565
C81C C46C C30C 17.8(16) 6_565 .
C25C C46C C30C 72.0(19) 6_565 .
C65C C46C C30C 81.4(16) 6_565 .
C24C C46C C30C 135(2) 6_565 .
C81C C46C C71C 125(2) 6_565 6_565
C25C C46C C71C 121.0(17) 6_565 6_565
C65C C46C C71C 62.7(13) 6_565 6_565
C24C C46C C71C 60.7(12) 6_565 6_565
C30C C46C C71C 140.3(18) . 6_565
C81C C46C C47C 117(2) 6_565 .
C25C C46C C47C 49.3(15) 6_565 .
C65C C46C C47C 135.6(16) 6_565 .
C24C C46C C47C 19.2(12) 6_565 .
C30C C46C C47C 121.3(19) . .
C71C C46C C47C 79.8(13) 6_565 .
C81C C46C C45C 114.1(19) 6_565 .
C25C C46C C45C 145.7(17) 6_565 .
C65C C46C C45C 42.4(13) 6_565 .
C24C C46C C45C 87.1(14) 6_565 .
C30C C46C C45C 123.6(17) . .
C71C C46C C45C 26.8(10) 6_565 .
C47C C46C C45C 106.2(13) . .
C71C C45C C65C 112(4) 6_565 6_565
C71C C45C C44C 135(4) 6_565 .
C65C C45C C44C 58.8(18) 6_565 .
C71C C45C C51C 34(2) 6_565 .
C65C C45C C51C 136(3) 6_565 .
C44C C45C C51C 119(2) . .
C71C C45C C46C 73(3) 6_565 .
C65C C45C C46C 56.7(16) 6_565 .
C44C C45C C46C 116(2) . .
C51C C45C C46C 107.0(12) . .
C71C C45C C72C 54(3) 6_565 6_565
C65C C45C C72C 130(3) 6_565 6_565
C44C C45C C72C 95.9(19) . 6_565
C51C C45C C72C 24.0(10) . 6_565
C46C C45C C72C 126.4(16) . 6_565
C71C C45C C24C 29(2) 6_565 6_565
C65C C45C C24C 93.5(18) 6_565 6_565
C44C C45C C24C 143(2) . 6_565
C51C C45C C24C 62.2(11) . 6_565
C46C C45C C24C 44.9(10) . 6_565
C72C C45C C24C 83.6(14) 6_565 6_565
C71C C45C C66C 125(4) 6_565 6_565
C65C C45C C66C 41.9(16) 6_565 6_565
C44C C45C C66C 19.2(12) . 6_565
C51C C45C C66C 122.2(19) . 6_565
C46C C45C C66C 98.1(16) . 6_565
C72C C45C C66C 101.9(16) 6_565 6_565
C24C C45C C66C 124.8(17) 6_565 6_565
C66C C44C C65C 86(3) 6_565 6_565
C66C C44C C13C 76(2) 6_565 6_565
C65C C44C C13C 143(3) 6_565 6_565
C66C C44C C45C 129(3) 6_565 .
C65C C44C C45C 45.7(14) 6_565 .
C13C C44C C45C 130(2) 6_565 .
C66C C44C C55C 88(2) 6_565 .
C65C C44C C55C 140(3) 6_565 .
C13C C44C C55C 14.1(15) 6_565 .
C45C C44C C55C 117(2) . .
C66C C44C C43C 22.2(18) 6_565 .
C65C C44C C43C 76.8(18) 6_565 .
C13C C44C C43C 94.6(15) 6_565 .
C45C C44C C43C 122(2) . .
C55C C44C C43C 107.9(14) . .
C66C C44C C71C 122(3) 6_565 6_565
C65C C44C C71C 47.6(12) 6_565 6_565
C13C C44C C71C 118(2) 6_565 6_565
C45C C44C C71C 14.5(14) . 6_565
C55C C44C C71C 106(2) . 6_565
C43C C44C C71C 121.9(17) . 6_565
C66C C44C C73C 110(3) 6_565 6_565
C65C C44C C73C 120.9(19) 6_565 6_565
C13C C44C C73C 43.2(15) 6_565 6_565
C45C C44C C73C 87.6(18) . 6_565
C55C C44C C73C 29.2(15) . 6_565
C43C C44C C73C 132.5(16) . 6_565
C71C C44C C73C 78.2(14) 6_565 6_565
C66C C43C C67C 99(3) 6_565 6_565
C66C C43C C57C 83(2) 6_565 .
C67C C43C C57C 27.6(13) 6_565 .
C66C C43C C42C 128(3) 6_565 .
C67C C43C C42C 93(2) 6_565 .
C57C C43C C42C 121(2) . .
C66C C43C C44C 26(2) 6_565 .
C67C C43C C44C 125.0(18) 6_565 .
C57C C43C C44C 106.4(13) . .
C42C C43C C44C 120.3(18) . .
C66C C43C C65C 60(2) 6_565 6_565
C67C C43C C65C 132(2) 6_565 6_565
C57C C43C C65C 136.2(16) . 6_565
C42C C43C C65C 74.6(14) . 6_565
C44C C43C C65C 45.7(12) . 6_565
C66C C43C C68C 119(3) 6_565 6_565
C67C C43C C68C 44.7(15) 6_565 6_565
C57C C43C C68C 72.3(14) . 6_565
C42C C43C C68C 48.9(13) . 6_565
C44C C43C C68C 137.0(19) . 6_565
C65C C43C C68C 104.8(15) 6_565 6_565
C69C C42C C68C 69.0(14) 6_565 6_565
C69C C42C C30C 64.6(14) 6_565 .
C68C C42C C30C 128.9(16) 6_565 .
C69C C42C C43C 135(2) 6_565 .
C68C C42C C43C 79.4(16) 6_565 .
C30C C42C C43C 121.4(19) . .
C69C C42C C81C 65.0(16) 6_565 6_565
C68C C42C C81C 117.7(18) 6_565 6_565
C30C C42C C81C 19.3(13) . 6_565
C43C C42C C81C 106.5(18) . 6_565
C69C C42C C41C 44.0(11) 6_565 .
C68C C42C C41C 35.9(11) 6_565 .
C30C C42C C41C 108.0(14) . .
C43C C42C C41C 115.1(17) . .
C81C C42C C41C 108.3(17) 6_565 .
C69C C42C C67C 107.3(16) 6_565 6_565
C68C C42C C67C 42.4(11) 6_565 6_565
C30C C42C C67C 141.7(18) . 6_565
C43C C42C C67C 37.3(11) . 6_565
C81C C42C C67C 122.4(16) 6_565 6_565
C41C C42C C67C 77.8(13) . 6_565
C69C C42C C65C 106.2(16) 6_565 6_565
C68C C42C C65C 113.5(16) 6_565 6_565
C30C C42C C65C 63.1(14) . 6_565
C43C C42C C65C 58.4(12) . 6_565
C81C C42C C65C 49.0(11) 6_565 6_565
C41C C42C C65C 136.1(14) . 6_565
C67C C42C C65C 86.2(12) 6_565 6_565
C69C C42C C66C 123.4(17) 6_565 6_565
C68C C42C C66C 82.0(14) 6_565 6_565
C30C C42C C66C 106.6(16) . 6_565
C43C C42C C66C 17.1(10) . 6_565
C81C C42C C66C 90.2(14) 6_565 6_565
C41C C42C C66C 117.3(14) . 6_565
C67C C42C C66C 44.1(9) 6_565 6_565
C65C C42C C66C 43.9(9) 6_565 6_565
C68C C41C C69C 98(2) 6_565 6_565
C68C C41C C34C 141(2) 6_565 .
C69C C41C C34C 56.9(15) 6_565 .
C68C C41C C42C 66.0(19) 6_565 .
C69C C41C C42C 51.3(13) 6_565 .
C34C C41C C42C 106.1(13) . .
C68C C41C C9C 63.3(16) 6_565 .
C69C C41C C9C 143(2) 6_565 .
C34C C41C C9C 117.6(12) . .
C42C C41C C9C 128.7(15) . .
C68C C41C C33C 133(2) 6_565 6_565
C69C C41C C33C 51.7(11) 6_565 6_565
C34C C41C C33C 8.4(14) . 6_565
C42C C41C C33C 102.4(12) . 6_565
C9C C41C C33C 116.9(13) . 6_565
C39C C40C C33C 102(2) . 6_565
C39C C40C C30C 121(2) . .
C33C C40C C30C 127.4(16) 6_565 .
C39C C40C C69C 146(2) . 6_565
C33C C40C C69C 67.3(12) 6_565 6_565
C30C C40C C69C 60.1(12) . 6_565
C39C C40C C17C 45.1(17) . 6_565
C33C C40C C17C 59.4(15) 6_565 6_565
C30C C40C C17C 162(2) . 6_565
C69C C40C C17C 123.2(16) 6_565 6_565
C39C C40C C34C 124(2) . .
C33C C40C C34C 21.7(12) 6_565 .
C30C C40C C34C 107.7(13) . .
C69C C40C C34C 48.6(11) 6_565 .
C17C C40C C34C 81.0(15) 6_565 .
C39C C40C C81C 111(2) . 6_565
C33C C40C C81C 122.0(18) 6_565 6_565
C30C C40C C81C 18.5(14) . 6_565
C69C C40C C81C 58.5(14) 6_565 6_565
C17C C40C C81C 144.3(18) 6_565 6_565
C34C C40C C81C 106.7(16) . 6_565
C39C C40C C25C 60.0(19) . 6_565
C33C C40C C25C 139.1(18) 6_565 6_565
C30C C40C C25C 61.4(15) . 6_565
C69C C40C C25C 105.6(15) 6_565 6_565
C17C C40C C25C 102.1(15) 6_565 6_565
C34C C40C C25C 143.8(16) . 6_565
C81C C40C C25C 51.4(11) 6_565 6_565
C39C C40C C26C 12(2) . 6_565
C33C C40C C26C 110.7(18) 6_565 6_565
C30C C40C C26C 109.0(17) . 6_565
C69C C40C C26C 139.8(17) 6_565 6_565
C17C C40C C26C 55.9(12) 6_565 6_565
C34C C40C C26C 131.4(16) . 6_565
C81C C40C C26C 98.5(15) 6_565 6_565
C25C C40C C26C 47.9(11) 6_565 6_565
C26C C39C C17C 135(6) 6_565 6_565
C26C C39C C40C 140(6) 6_565 .
C17C C39C C40C 77(3) 6_565 .
C26C C39C C25C 66(5) 6_565 6_565
C17C C39C C25C 143(3) 6_565 6_565
C40C C39C C25C 75(2) . 6_565
C26C C39C C38C 10(4) 6_565 .
C17C C39C C38C 140(3) 6_565 .
C40C C39C C38C 130(3) . .
C25C C39C C38C 56.3(18) 6_565 .
C26C C39C C31C 96(5) 6_565 .
C17C C39C C31C 40.6(17) 6_565 .
C40C C39C C31C 117(3) . .
C25C C39C C31C 149(3) 6_565 .
C38C C39C C31C 103(2) . .
C26C C39C C28C 30(4) 6_565 6_565
C17C C39C C28C 105(3) 6_565 6_565
C40C C39C C28C 157(3) . 6_565
C25C C39C C28C 92(2) 6_565 6_565
C38C C39C C28C 37.3(13) . 6_565
C31C C39C C28C 65.8(17) . 6_565
C26C C39C C33C 151(6) 6_565 6_565
C17C C39C C33C 40.2(18) 6_565 6_565
C40C C39C C33C 39.3(15) . 6_565
C25C C39C C33C 105(2) 6_565 6_565
C38C C39C C33C 144(2) . 6_565
C31C C39C C33C 78.2(18) . 6_565
C28C C39C C33C 132(2) 6_565 6_565
C26C C38C C28C 84(2) 6_565 6_565
C26C C38C C37C 127(3) 6_565 .
C28C C38C C37C 43.6(15) 6_565 .
C26C C38C C25C 68(2) 6_565 6_565
C28C C38C C25C 146(2) 6_565 6_565
C37C C38C C25C 153(2) . 6_565
C26C C38C C47C 115(3) 6_565 .
C28C C38C C47C 153(2) 6_565 .
C37C C38C C47C 113(2) . .
C25C C38C C47C 47.0(14) 6_565 .
C26C C38C C39C 6(2) 6_565 .
C28C C38C C39C 89(2) 6_565 .
C37C C38C C39C 131(3) . .
C25C C38C C39C 61.8(18) 6_565 .
C47C C38C C39C 109(2) . .
C26C C38C C22C 138(3) 6_565 6_565
C28C C38C C22C 59.4(17) 6_565 6_565
C37C C38C C22C 18.4(13) . 6_565
C25C C38C C22C 135.0(19) 6_565 6_565
C47C C38C C22C 95.8(18) . 6_565
C39C C38C C22C 140(2) . 6_565
C26C C38C C24C 117(2) 6_565 6_565
C28C C38C C24C 145(2) 6_565 6_565
C37C C38C C24C 107(2) . 6_565
C25C C38C C24C 50.5(12) 6_565 6_565
C47C C38C C24C 8.9(19) . 6_565
C39C C38C C24C 111(2) . 6_565
C22C C38C C24C 89.1(17) 6_565 6_565
C26C C38C C23C 150(2) 6_565 6_565
C28C C38C C23C 107(2) 6_565 6_565
C37C C38C C23C 66.3(17) . 6_565
C25C C38C C23C 90.4(17) 6_565 6_565
C47C C38C C23C 47.2(14) . 6_565
C39C C38C C23C 144.1(18) . 6_565
C22C C38C C23C 48.6(14) 6_565 6_565
C24C C38C C23C 40.8(12) 6_565 6_565
C22C C37C C28C 149(6) 6_565 6_565
C22C C37C C38C 119(5) 6_565 .
C28C C37C C38C 56(2) 6_565 .
C22C C37C C36C 106(4) 6_565 .
C28C C37C C36C 65(2) 6_565 .
C38C C37C C36C 120(2) . .
C22C C37C C48C 10(4) 6_565 .
C28C C37C C48C 158(3) 6_565 .
C38C C37C C48C 124(2) . .
C36C C37C C48C 106.5(13) . .
C22C C37C C21C 45(4) 6_565 6_565
C28C C37C C21C 123(2) 6_565 6_565
C38C C37C C21C 151(2) . 6_565
C36C C37C C21C 62.5(13) . 6_565
C48C C37C C21C 44.0(12) . 6_565
C22C C37C C23C 48(4) 6_565 6_565
C28C C37C C23C 125(3) 6_565 6_565
C38C C37C C23C 72.3(17) . 6_565
C36C C37C C23C 147.5(17) . 6_565
C48C C37C C23C 52.1(14) . 6_565
C21C C37C C23C 92.4(17) 6_565 6_565
C36C C36C C29C 62.3(10) 6_565 .
C36C C36C C28C 132.7(11) 6_565 6_565
C29C C36C C28C 72.3(14) . 6_565
C36C C36C C8C 65.6(8) 6_565 .
C29C C36C C8C 125.4(16) . .
C28C C36C C8C 146.1(15) 6_565 .
C36C C36C C37C 160.2(12) 6_565 .
C29C C36C C37C 110.7(17) . .
C28C C36C C37C 39.0(12) 6_565 .
C8C C36C C37C 112.6(12) . .
C36C C36C C21C 109.5(13) 6_565 6_565
C29C C36C C21C 150.4(16) . 6_565
C28C C36C C21C 103.2(17) 6_565 6_565
C8C C36C C21C 46.0(12) . 6_565
C37C C36C C21C 66.7(15) . 6_565
C36C C36C C22C 148.1(10) 6_565 6_565
C29C C36C C22C 125.0(18) . 6_565
C28C C36C C22C 57.0(15) 6_565 6_565
C8C C36C C22C 92.6(13) . 6_565
C37C C36C C22C 20.2(12) . 6_565
C21C C36C C22C 46.8(14) 6_565 6_565
C15C C35C C15C 54.1(14) . 6_565
C15C C35C C27C 151.9(8) . .
C15C C35C C27C 151.9(8) 6_565 .
C15C C35C C58C 105.6(11) . .
C15C C35C C58C 52.6(9) 6_565 .
C27C C35C C58C 99.3(7) . .
C15C C35C C58C 52.6(9) . 6_565
C15C C35C C58C 105.6(11) 6_565 6_565
C27C C35C C58C 99.3(7) . 6_565
C58C C35C C58C 148.8(17) . 6_565
C33C C34C C69C 112(4) 6_565 6_565
C33C C34C C34C 83(3) 6_565 6_565
C69C C34C C34C 144.9(12) 6_565 6_565
C33C C34C C41C 150(5) 6_565 .
C69C C34C C41C 46.2(11) 6_565 .
C34C C34C C41C 106.2(9) 6_565 .
C33C C34C C33C 60(3) 6_565 .
C69C C34C C33C 149(3) 6_565 .
C34C C34C C33C 23.1(10) 6_565 .
C41C C34C C33C 126.0(16) . .
C33C C34C C40C 58(3) 6_565 .
C69C C34C C40C 62.7(12) 6_565 .
C34C C34C C40C 140.8(10) 6_565 .
C41C C34C C40C 108.6(13) . .
C33C C34C C40C 117.7(16) . .
C33C C34C C17C 11(3) 6_565 6_565
C69C C34C C17C 106.2(16) 6_565 6_565
C34C C34C C17C 92.6(9) 6_565 6_565
C41C C34C C17C 150.0(17) . 6_565
C33C C34C C17C 69.6(13) . 6_565
C40C C34C C17C 48.4(12) . 6_565
C34C C33C C33C 97(3) 6_565 6_565
C34C C33C C40C 101(4) 6_565 6_565
C33C C33C C40C 162.6(12) 6_565 6_565
C34C C33C C17C 165(4) 6_565 .
C33C C33C C17C 96.5(13) 6_565 .
C40C C33C C17C 66.2(16) 6_565 .
C34C C33C C34C 74(3) 6_565 .
C33C C33C C34C 23.1(10) 6_565 .
C40C C33C C34C 174(2) 6_565 .
C17C C33C C34C 119.4(18) . .
C34C C33C C69C 48(3) 6_565 .
C33C C33C C69C 134.3(9) 6_565 .
C40C C33C C69C 60.8(14) 6_565 .
C17C C33C C69C 123.6(18) . .
C34C C33C C69C 114.2(15) . .
C34C C33C C41C 21(4) 6_565 6_565
C33C C33C C41C 103.8(8) 6_565 6_565
C40C C33C C41C 92.7(16) 6_565 6_565
C17C C33C C41C 155.8(19) . 6_565
C34C C33C C41C 82.1(12) . 6_565
C69C C33C C41C 32.7(9) . 6_565
C34C C33C C17C 140(4) 6_565 6_565
C33C C33C C17C 44.0(8) 6_565 6_565
C40C C33C C17C 118.6(16) 6_565 6_565
C17C C33C C17C 52.4(17) . 6_565
C34C C33C C17C 67.1(12) . 6_565
C69C C33C C17C 160.8(18) . 6_565
C41C C33C C17C 146.0(14) 6_565 6_565
C34C C33C C39C 139(4) 6_565 6_565
C33C C33C C39C 124.5(12) 6_565 6_565
C40C C33C C39C 38.2(14) 6_565 6_565
C17C C33C C39C 29.9(14) . 6_565
C34C C33C C39C 147.5(18) . 6_565
C69C C33C C39C 93.8(15) . 6_565
C41C C33C C39C 126.4(16) 6_565 6_565
C17C C33C C39C 81.1(14) 6_565 6_565
C63C C32C C63C 139(2) . 6_565
C63C C32C C15C 84.8(12) . 6_565
C63C C32C C15C 130.9(14) 6_565 6_565
C63C C32C C15C 130.9(14) . .
C63C C32C C15C 84.9(12) 6_565 .
C15C C32C C15C 46.9(13) 6_565 .
C63C C32C C14C 119.7(18) . .
C63C C32C C14C 19.1(14) 6_565 .
C15C C32C C14C 143.9(13) 6_565 .
C15C C32C C14C 101.3(11) . .
C63C C32C C14C 19.1(14) . 6_565
C63C C32C C14C 119.7(18) 6_565 6_565
C15C C32C C14C 101.3(10) 6_565 6_565
C15C C32C C14C 143.9(13) . 6_565
C14C C32C C14C 100.6(19) . 6_565
C31C C31C C17C 116(2) 6_565 6_565
C31C C31C C29C 76.6(8) 6_565 .
C17C C31C C29C 158(2) 6_565 .
C31C C31C C17C 39.4(11) 6_565 .
C17C C31C C17C 77(3) 6_565 .
C29C C31C C17C 113.8(13) . .
C31C C31C C39C 156.8(15) 6_565 .
C17C C31C C39C 42.5(18) 6_565 .
C29C C31C C39C 120(2) . .
C17C C31C C39C 119(2) . .
C31C C31C C26C 165.0(10) 6_565 6_565
C17C C31C C26C 62.0(17) 6_565 6_565
C29C C31C C26C 100.5(15) . 6_565
C17C C31C C26C 135.9(19) . 6_565
C39C C31C C26C 19.8(14) . 6_565
C31C C31C C28C 129.3(9) 6_565 6_565
C17C C31C C28C 107(2) 6_565 6_565
C29C C31C C28C 54.2(10) . 6_565
C17C C31C C28C 154.3(15) . 6_565
C39C C31C C28C 66.1(16) . 6_565
C26C C31C C28C 46.3(10) 6_565 6_565
C81C C30C C40C 98(5) 6_565 .
C81C C30C C69C 85(5) 6_565 6_565
C40C C30C C69C 61.4(12) . 6_565
C81C C30C C42C 86(5) 6_565 .
C40C C30C C42C 109.0(14) . .
C69C C30C C42C 48.3(11) 6_565 .
C81C C30C C46C 47(4) 6_565 .
C40C C30C C46C 116(2) . .
C69C C30C C46C 132(2) 6_565 .
C42C C30C C46C 116.3(19) . .
C81C C30C C25C 59(4) 6_565 6_565
C40C C30C C25C 69.1(16) . 6_565
C69C C30C C25C 112.1(19) 6_565 6_565
C42C C30C C25C 143(2) . 6_565
C46C C30C C25C 47.7(13) . 6_565
C81C C30C C65C 41(4) 6_565 6_565
C40C C30C C65C 139(2) . 6_565
C69C C30C C65C 101.7(16) 6_565 6_565
C42C C30C C65C 71.3(14) . 6_565
C46C C30C C65C 45.1(12) . 6_565
C25C C30C C65C 86.4(15) 6_565 6_565
C36C C29C C36C 55.4(19) 6_565 .
C36C C29C C31C 134.8(12) 6_565 6_565
C36C C29C C31C 156.9(13) . 6_565
C36C C29C C31C 156.9(13) 6_565 .
C36C C29C C31C 134.8(12) . .
C31C C29C C31C 26.8(16) 6_565 .
C36C C29C C28C 111.1(15) 6_565 6_565
C36C C29C C28C 56.9(12) . 6_565
C31C C29C C28C 104.9(12) 6_565 6_565
C31C C29C C28C 78.8(12) . 6_565
C36C C29C C28C 56.9(11) 6_565 .
C36C C29C C28C 111.1(15) . .
C31C C29C C28C 78.8(12) 6_565 .
C31C C29C C28C 104.9(12) . .
C28C C29C C28C 154.2(16) 6_565 .
C37C C28C C38C 80(2) 6_565 6_565
C37C C28C C36C 76(2) 6_565 6_565
C38C C28C C36C 154(2) 6_565 6_565
C37C C28C C26C 122(3) 6_565 .
C38C C28C C26C 42.6(16) 6_565 .
C36C C28C C26C 155.0(17) 6_565 .
C37C C28C C22C 12(2) 6_565 .
C38C C28C C22C 81(2) 6_565 .
C36C C28C C22C 74.1(17) 6_565 .
C26C C28C C22C 120(2) . .
C37C C28C C29C 126(2) 6_565 .
C38C C28C C29C 147.3(19) 6_565 .
C36C C28C C29C 50.8(12) 6_565 .
C26C C28C C29C 106.6(13) . .
C22C C28C C29C 121.0(19) . .
C37C C28C C31C 162(2) 6_565 6_565
C38C C28C C31C 101.6(17) 6_565 6_565
C36C C28C C31C 97.3(14) 6_565 6_565
C26C C28C C31C 59.7(11) . 6_565
C22C C28C C31C 149.8(15) . 6_565
C29C C28C C31C 47.0(9) . 6_565
C37C C28C C39C 133(3) 6_565 6_565
C38C C28C C39C 53.9(17) 6_565 6_565
C36C C28C C39C 143.8(18) 6_565 6_565
C26C C28C C39C 11.7(15) . 6_565
C22C C28C C39C 129(2) . 6_565
C29C C28C C39C 94.9(14) . 6_565
C31C C28C C39C 48.0(12) 6_565 6_565
C35C C27C C70C 143.7(10) . .
C35C C27C C70C 143.7(10) . 6_565
C70C C27C C70C 60.3(15) . 6_565
C35C C27C C74C 98.1(8) . .
C70C C27C C74C 109.9(13) . .
C70C C27C C74C 49.8(9) 6_565 .
C35C C27C C74C 98.1(8) . 6_565
C70C C27C C74C 49.8(9) . 6_565
C70C C27C C74C 109.9(13) 6_565 6_565
C74C C27C C74C 158.4(15) . 6_565
C39C C26C C38C 163(6) 6_565 6_565
C39C C26C C25C 92(5) 6_565 .
C38C C26C C25C 73(2) 6_565 .
C39C C26C C28C 138(5) 6_565 .
C38C C26C C28C 53(2) 6_565 .
C25C C26C C28C 123(2) . .
C39C C26C C17C 29(4) 6_565 .
C38C C26C C17C 156(3) 6_565 .
C25C C26C C17C 115(2) . .
C28C C26C C17C 109.2(14) . .
C39C C26C C31C 65(5) 6_565 6_565
C38C C26C C31C 126(2) 6_565 6_565
C25C C26C C31C 146(2) . 6_565
C28C C26C C31C 74.0(11) . 6_565
C17C C26C C31C 36.1(8) . 6_565
C39C C26C C40C 27(5) 6_565 6_565
C38C C26C C40C 136(3) 6_565 6_565
C25C C26C C40C 64.7(15) . 6_565
C28C C26C C40C 154.7(18) . 6_565
C17C C26C C40C 52.2(14) . 6_565
C31C C26C C40C 88.0(17) 6_565 6_565
C47C C25C C46C 76.0(19) 6_565 6_565
C47C C25C C26C 107(2) 6_565 .
C46C C25C C26C 177(3) 6_565 .
C47C C25C C81C 124.3(18) 6_565 .
C46C C25C C81C 52.4(14) 6_565 .
C26C C25C C81C 124(2) . .
C47C C25C C38C 67.3(19) 6_565 6_565
C46C C25C C38C 143(2) 6_565 6_565
C26C C25C C38C 39.8(14) . 6_565
C81C C25C C38C 158(2) . 6_565
C47C C25C C24C 16.5(15) 6_565 .
C46C C25C C24C 63.6(14) 6_565 .
C26C C25C C24C 119(2) . .
C81C C25C C24C 108.5(14) . .
C38C C25C C24C 80.2(19) 6_565 .
C47C C25C C39C 129(2) 6_565 6_565
C46C C25C C39C 155(2) 6_565 6_565
C26C C25C C39C 22.2(15) . 6_565
C81C C25C C39C 103(2) . 6_565
C38C C25C C39C 62.0(17) 6_565 6_565
C24C C25C C39C 140(2) . 6_565
C47C C25C C30C 136(2) 6_565 6_565
C46C C25C C30C 60.2(15) 6_565 6_565
C26C C25C C30C 117(2) . 6_565
C81C C25C C30C 17.4(13) . 6_565
C38C C25C C30C 156(2) 6_565 6_565
C24C C25C C30C 122.0(17) . 6_565
C39C C25C C30C 94(2) 6_565 6_565
C47C C25C C40C 169(2) 6_565 6_565
C46C C25C C40C 109.3(18) 6_565 6_565
C26C C25C C40C 67.5(16) . 6_565
C81C C25C C40C 58.1(15) . 6_565
C38C C25C C40C 106.8(18) 6_565 6_565
C24C C25C C40C 158.9(19) . 6_565
C39C C25C C40C 45.3(15) 6_565 6_565
C30C C25C C40C 49.5(12) 6_565 6_565
C47C C24C C50C 135(5) 6_565 6_565
C47C C24C C23C 93(5) 6_565 .
C50C C24C C23C 44.2(16) 6_565 .
C47C C24C C46C 85(4) 6_565 6_565
C50C C24C C46C 141(2) 6_565 6_565
C23C C24C C46C 168(3) . 6_565
C47C C24C C25C 42(4) 6_565 .
C50C C24C C25C 159(4) 6_565 .
C23C C24C C25C 121(3) . .
C46C C24C C25C 50.6(12) 6_565 .
C47C C24C C71C 145(5) 6_565 .
C50C C24C C71C 80(2) 6_565 .
C23C C24C C71C 122(2) . .
C46C C24C C71C 60.7(13) 6_565 .
C25C C24C C71C 107.2(14) . .
C47C C24C C38C 27(6) 6_565 6_565
C50C C24C C38C 117(2) 6_565 6_565
C23C C24C C38C 73.3(19) . 6_565
C46C C24C C38C 99.6(18) 6_565 6_565
C25C C24C C38C 49.3(14) . 6_565
C71C C24C C38C 152(2) . 6_565
C47C C24C C51C 176(8) 6_565 6_565
C50C C24C C51C 48.5(14) 6_565 6_565
C23C C24C C51C 91(2) . 6_565
C46C C24C C51C 92.1(15) 6_565 6_565
C25C C24C C51C 136.1(16) . 6_565
C71C C24C C51C 31.4(11) . 6_565
C38C C24C C51C 157(2) 6_565 6_565
C47C C24C C45C 132(5) 6_565 6_565
C50C C24C C45C 92.7(19) 6_565 6_565
C23C C24C C45C 135(2) . 6_565
C46C C24C C45C 47.9(10) 6_565 6_565
C25C C24C C45C 96.1(13) . 6_565
C71C C24C C45C 13.3(11) . 6_565
C38C C24C C45C 144.4(17) 6_565 6_565
C51C C24C C45C 44.3(9) 6_565 6_565
C50C C23C C49C 88(3) 6_565 6_565
C50C C23C C24C 53(2) 6_565 .
C49C C23C C24C 140(3) 6_565 .
C50C C23C C47C 72(2) 6_565 6_565
C49C C23C C47C 159(3) 6_565 6_565
C24C C23C C47C 19.7(14) . 6_565
C50C C23C C2C 67(2) 6_565 .
C49C C23C C2C 21.4(18) 6_565 .
C24C C23C C2C 119(2) . .
C47C C23C C2C 138(2) 6_565 .
C50C C23C C48C 148(3) 6_565 6_565
C49C C23C C48C 60(2) 6_565 6_565
C24C C23C C48C 156(3) . 6_565
C47C C23C C48C 139(2) 6_565 6_565
C2C C23C C48C 81(2) . 6_565
C50C C23C C22C 168(2) 6_565 .
C49C C23C C22C 91(3) 6_565 .
C24C C23C C22C 124(3) . .
C47C C23C C22C 106(2) 6_565 .
C2C C23C C22C 112(3) . .
C48C C23C C22C 32.9(13) 6_565 .
C50C C23C C37C 159(3) 6_565 6_565
C49C C23C C37C 109(3) 6_565 6_565
C24C C23C C37C 107(2) . 6_565
C47C C23C C37C 88.9(18) 6_565 6_565
C2C C23C C37C 130(2) . 6_565
C48C C23C C37C 50.1(12) 6_565 6_565
C22C C23C C37C 17.7(14) . 6_565
C50C C23C C38C 119(3) 6_565 6_565
C49C C23C C38C 148(3) 6_565 6_565
C24C C23C C38C 65.9(19) . 6_565
C47C C23C C38C 47.6(14) 6_565 6_565
C2C C23C C38C 162.5(19) . 6_565
C48C C23C C38C 91.4(17) 6_565 6_565
C22C C23C C38C 58.5(17) . 6_565
C37C C23C C38C 41.4(11) 6_565 6_565
C37C C22C C48C 163(6) 6_565 6_565
C37C C22C C21C 117(5) 6_565 .
C48C C22C C21C 62(3) 6_565 .
C37C C22C C28C 19(4) 6_565 .
C48C C22C C28C 174(4) 6_565 .
C21C C22C C28C 112(2) . .
C37C C22C C23C 114(5) 6_565 .
C48C C22C C23C 72(3) 6_565 .
C21C C22C C23C 128(3) . .
C28C C22C C23C 112(3) . .
C37C C22C C38C 43(4) 6_565 6_565
C48C C22C C38C 145(4) 6_565 6_565
C21C C22C C38C 149(3) . 6_565
C28C C22C C38C 40.1(14) . 6_565
C23C C22C C38C 73(2) . 6_565
C37C C22C C36C 54(3) 6_565 6_565
C48C C22C C36C 126(3) 6_565 6_565
C21C C22C C36C 63.8(18) . 6_565
C28C C22C C36C 48.9(13) . 6_565
C23C C22C C36C 157(3) . 6_565
C38C C22C C36C 88.8(18) 6_565 6_565
C37C C22C C82C 130(5) 6_565 6_565
C48C C22C C82C 47(2) 6_565 6_565
C21C C22C C82C 15.0(14) . 6_565
C28C C22C C82C 127(2) . 6_565
C23C C22C C82C 116(2) . 6_565
C38C C22C C82C 163(2) 6_565 6_565
C36C C22C C82C 78.7(16) 6_565 6_565
C37C C22C C49C 148(5) 6_565 6_565
C48C C22C C49C 40(2) 6_565 6_565
C21C C22C C49C 95(2) . 6_565
C28C C22C C49C 144(2) . 6_565
C23C C22C C49C 34.4(13) . 6_565
C38C C22C C49C 107(2) 6_565 6_565
C36C C22C C49C 154(2) 6_565 6_565
C82C C22C C49C 81.2(16) 6_565 6_565
C82C C21C C48C 94(4) 6_565 6_565
C82C C21C C8C 102(4) 6_565 .
C48C C21C C8C 164(3) 6_565 .
C82C C21C C22C 133(5) 6_565 .
C48C C21C C22C 38.6(17) 6_565 .
C8C C21C C22C 125(3) . .
C82C C21C C20C 26(3) 6_565 .
C48C C21C C20C 83(2) 6_565 .
C8C C21C C20C 112(3) . .
C22C C21C C20C 119(2) . .
C82C C21C C36C 156(5) 6_565 6_565
C48C C21C C36C 108(2) 6_565 6_565
C8C C21C C36C 56.2(13) . 6_565
C22C C21C C36C 69.3(19) . 6_565
C20C C21C C36C 162(2) . 6_565
C82C C21C C37C 150(4) 6_565 6_565
C48C C21C C37C 56.8(17) 6_565 6_565
C8C C21C C37C 107.0(19) . 6_565
C22C C21C C37C 18.9(14) . 6_565
C20C C21C C37C 138(2) . 6_565
C36C C21C C37C 50.9(11) 6_565 6_565
C82C C21C C80C 22(3) 6_565 6_565
C48C C21C C80C 87.5(19) 6_565 6_565
C8C C21C C80C 108(2) . 6_565
C22C C21C C80C 124(2) . 6_565
C20C C21C C80C 5.0(13) . 6_565
C36C C21C C80C 161(2) 6_565 6_565
C37C C21C C80C 143(2) 6_565 6_565
C80C C20C C82C 139(7) 6_565 6_565
C80C C20C C1C 93(5) 6_565 .
C82C C20C C1C 120(2) 6_565 .
C80C C20C C19C 48(5) 6_565 .
C82C C20C C19C 115(2) 6_565 .
C1C C20C C19C 122.8(15) . .
C80C C20C C79C 63(5) 6_565 6_565
C82C C20C C79C 154(2) 6_565 6_565
C1C C20C C79C 34.1(10) . 6_565
C19C C20C C79C 89.5(14) . 6_565
C80C C20C C21C 155(6) 6_565 .
C82C C20C C21C 17.0(19) 6_565 .
C1C C20C C21C 110.8(19) . .
C19C C20C C21C 119.2(19) . .
C79C C20C C21C 143(2) 6_565 .
C80C C20C C48C 156(7) 6_565 6_565
C82C C20C C48C 49.7(17) 6_565 6_565
C1C C20C C48C 71.0(13) . 6_565
C19C C20C C48C 156.4(19) . 6_565
C79C C20C C48C 104.8(15) 6_565 6_565
C21C C20C C48C 40.7(14) . 6_565
C80C C19C C80C 136(2) . 6_565
C80C C19C C18C 110.7(11) . .
C80C C19C C18C 110.7(11) 6_565 .
C80C C19C C20C 13.1(19) . 6_565
C80C C19C C20C 124.8(16) 6_565 6_565
C18C C19C C20C 118.3(9) . 6_565
C80C C19C C20C 124.8(16) . .
C80C C19C C20C 13.1(19) 6_565 .
C18C C19C C20C 118.3(9) . .
C20C C19C C20C 113(2) 6_565 .
C76C C18C C76C 128(2) . 6_565
C76C C18C C19C 105.7(9) . .
C76C C18C C19C 105.7(9) 6_565 .
C76C C18C C86C 119.3(12) . .
C76C C18C C86C 14.0(11) 6_565 .
C19C C18C C86C 119.7(8) . .
C76C C18C C86C 14.0(11) . 6_565
C76C C18C C86C 119.3(12) 6_565 6_565
C19C C18C C86C 119.7(8) . 6_565
C86C C18C C86C 108.3(17) . 6_565
C31C C17C C39C 97(3) 6_565 6_565
C31C C17C C33C 143(3) 6_565 .
C39C C17C C33C 110(3) 6_565 .
C31C C17C C31C 24.2(17) 6_565 .
C39C C17C C31C 121(3) 6_565 .
C33C C17C C31C 121(2) . .
C31C C17C C40C 153(3) 6_565 6_565
C39C C17C C40C 58(2) 6_565 6_565
C33C C17C C40C 54.4(13) . 6_565
C31C C17C C40C 166.1(18) . 6_565
C31C C17C C26C 81.9(19) 6_565 .
C39C C17C C26C 16(2) 6_565 .
C33C C17C C26C 120.9(19) . .
C31C C17C C26C 105.1(12) . .
C40C C17C C26C 72.0(16) 6_565 .
C31C C17C C17C 64(2) 6_565 6_565
C39C C17C C17C 157(2) 6_565 6_565
C33C C17C C17C 83.5(13) . 6_565
C31C C17C C17C 39.4(11) . 6_565
C40C C17C C17C 137.9(11) 6_565 6_565
C26C C17C C17C 141.9(11) . 6_565
C31C C17C C34C 147(2) 6_565 6_565
C39C C17C C34C 107(3) 6_565 6_565
C33C C17C C34C 4.4(13) . 6_565
C31C C17C C34C 124.9(17) . 6_565
C40C C17C C34C 50.7(10) 6_565 6_565
C26C C17C C34C 118.6(16) . 6_565
C17C C17C C34C 87.4(9) 6_565 6_565
C31C C17C C33C 106(2) 6_565 6_565
C39C C17C C33C 146(3) 6_565 6_565
C33C C17C C33C 39.5(14) . 6_565
C31C C17C C33C 82.1(15) . 6_565
C40C C17C C33C 93.9(13) 6_565 6_565
C26C C17C C33C 149.6(16) . 6_565
C17C C17C C33C 44.0(8) 6_565 6_565
C34C C17C C33C 43.4(8) 6_565 6_565
C84C C16C C86C 110(4) 6_565 6_565
C84C C16C C64C 129(4) 6_565 .
C86C C16C C64C 121(3) 6_565 .
C84C C16C C76C 116(4) 6_565 .
C86C C16C C76C 10(2) 6_565 .
C64C C16C C76C 114(2) . .
C84C C16C C75C 86(3) 6_565 6_565
C86C C16C C75C 163(3) 6_565 6_565
C64C C16C C75C 43.2(15) . 6_565
C76C C16C C75C 157(2) . 6_565
C84C C16C C77C 23(4) 6_565 .
C86C C16C C77C 114.8(19) 6_565 .
C64C C16C C77C 121(2) . .
C76C C16C C77C 117.4(16) . .
C75C C16C C77C 81.6(18) 6_565 .
C84C C16C C5C 162(4) 6_565 6_565
C86C C16C C5C 53.1(14) 6_565 6_565
C64C C16C C5C 67.7(17) . 6_565
C76C C16C C5C 48.0(11) . 6_565
C75C C16C C5C 110.4(18) 6_565 6_565
C77C C16C C5C 161.4(16) . 6_565
C84C C16C C77C 27(4) 6_565 6_565
C86C C16C C77C 107(2) 6_565 6_565
C64C C16C C77C 126.6(19) . 6_565
C76C C16C C77C 109.2(16) . 6_565
C75C C16C C77C 89.1(15) 6_565 6_565
C77C C16C C77C 8.4(8) . 6_565
C5C C16C C77C 153.3(15) 6_565 6_565
C15C C15C C35C 63.0(7) 6_565 .
C15C C15C C58C 140.4(10) 6_565 6_565
C35C C15C C58C 79.8(11) . 6_565
C15C C15C C32C 66.5(6) 6_565 .
C35C C15C C32C 124.5(12) . .
C58C C15C C32C 135.7(15) 6_565 .
C15C C15C C11C 161.6(9) 6_565 .
C35C C15C C11C 106.8(11) . .
C58C C15C C11C 27.1(9) 6_565 .
C32C C15C C11C 114.3(11) . .
C15C C15C C59C 147.5(8) 6_565 6_565
C35C C15C C59C 123.6(13) . 6_565
C58C C15C C59C 49.1(9) 6_565 6_565
C32C C15C C59C 89.4(10) . 6_565
C11C C15C C59C 25.0(8) . 6_565
C15C C15C C63C 109.3(8) 6_565 6_565
C35C C15C C63C 150.6(15) . 6_565
C58C C15C C63C 96.3(12) 6_565 6_565
C32C C15C C63C 43.3(8) . 6_565
C11C C15C C63C 71.5(10) . 6_565
C59C C15C C63C 47.4(8) 6_565 6_565
C63C C14C C62C 164(6) 6_565 6_565
C63C C14C C85C 168(5) 6_565 .
C62C C14C C85C 4(2) 6_565 .
C63C C14C C10C 64(4) 6_565 .
C62C C14C C10C 100(3) 6_565 .
C85C C14C C10C 103(2) . .
C63C C14C C32C 56(4) 6_565 .
C62C C14C C32C 137(3) 6_565 .
C85C C14C C32C 134(2) . .
C10C C14C C32C 111.7(13) . .
C63C C14C C59C 45(3) 6_565 6_565
C62C C14C C59C 120(3) 6_565 6_565
C85C C14C C59C 123(2) . 6_565
C10C C14C C59C 23.9(9) . 6_565
C32C C14C C59C 87.7(12) . 6_565
C63C C14C C61C 122(4) 6_565 6_565
C62C C14C C61C 41.9(18) 6_565 6_565
C85C C14C C61C 45.5(14) . 6_565
C10C C14C C61C 57.9(14) . 6_565
C32C C14C C61C 150.7(18) . 6_565
C59C C14C C61C 78.8(13) 6_565 6_565
C55C C13C C56C 131(9) 6_565 6_565
C55C C13C C44C 93(7) 6_565 6_565
C56C C13C C44C 132(2) 6_565 6_565
C55C C13C C73C 6(10) 6_565 .
C56C C13C C73C 127(3) 6_565 .
C44C C13C C73C 95(2) 6_565 .
C55C C13C C66C 123(9) 6_565 .
C56C C13C C66C 97.0(18) 6_565 .
C44C C13C C66C 35.7(12) 6_565 .
C73C C13C C66C 122(2) . .
C55C C13C C12C 121(8) 6_565 .
C56C C13C C12C 10.8(13) 6_565 .
C44C C13C C12C 143.0(19) 6_565 .
C73C C13C C12C 118(2) . .
C66C C13C C12C 107.7(14) . .
C55C C13C C54C 18(8) 6_565 6_565
C56C C13C C54C 112(2) 6_565 6_565
C44C C13C C54C 110(2) 6_565 6_565
C73C C13C C54C 15.5(19) . 6_565
C66C C13C C54C 135(2) . 6_565
C12C C13C C54C 102(2) . 6_565
C55C C13C C57C 158(10) 6_565 6_565
C56C C13C C57C 47.0(12) 6_565 6_565
C44C C13C C57C 85.2(15) 6_565 6_565
C73C C13C C57C 152(3) . 6_565
C66C C13C C57C 50.1(10) . 6_565
C12C C13C C57C 57.8(10) . 6_565
C54C C13C C57C 148(2) 6_565 6_565
C56C C12C C58C 157(10) 6_565 6_565
C56C C12C C11C 157(10) 6_565 .
C58C C12C C11C 28.7(12) 6_565 .
C56C C12C C74C 71(5) 6_565 .
C58C C12C C74C 96.3(18) 6_565 .
C11C C12C C74C 125.0(16) . .
C56C C12C C13C 39(6) 6_565 .
C58C C12C C13C 143(3) 6_565 .
C11C C12C C13C 120(2) . .
C74C C12C C13C 108.3(13) . .
C56C C12C C55C 48(6) 6_565 6_565
C58C C12C C55C 133(3) 6_565 6_565
C11C C12C C55C 110.1(19) . 6_565
C74C C12C C55C 116.8(16) . 6_565
C13C C12C C55C 10.4(16) . 6_565
C56C C12C C57C 37(5) 6_565 6_565
C58C C12C C57C 129(2) 6_565 6_565
C11C C12C C57C 157.3(18) . 6_565
C74C C12C C57C 33.9(9) . 6_565
C13C C12C C57C 75.7(12) . 6_565
C55C C12C C57C 85.1(14) 6_565 6_565
C56C C12C C59C 140(10) 6_565 6_565
C58C C12C C59C 40.7(14) 6_565 6_565
C11C C12C C59C 16.8(11) . 6_565
C74C C12C C59C 133.2(17) . 6_565
C13C C12C C59C 104.8(19) . 6_565
C55C C12C C59C 94.5(16) 6_565 6_565
C57C C12C C59C 156(2) 6_565 6_565
C58C C11C C59C 140(5) 6_565 6_565
C58C C11C C12C 49(2) 6_565 .
C59C C11C C12C 130(3) 6_565 .
C58C C11C C10C 147(4) 6_565 .
C59C C11C C10C 9(2) 6_565 .
C12C C11C C10C 127(2) . .
C58C C11C C15C 67(2) 6_565 .
C59C C11C C15C 96(2) 6_565 .
C12C C11C C15C 115.8(13) . .
C10C C11C C15C 104.1(13) . .
C58C C11C C56C 52(2) 6_565 6_565
C59C C11C C56C 125(3) 6_565 6_565
C12C C11C C56C 5(2) . 6_565
C10C C11C C56C 122.7(17) . 6_565
C15C C11C C56C 118.6(13) . 6_565
C58C C11C C63C 124(3) 6_565 6_565
C59C C11C C63C 35.9(19) 6_565 6_565
C12C C11C C63C 157(2) . 6_565
C10C C11C C63C 42.3(10) . 6_565
C15C C11C C63C 62.7(9) . 6_565
C56C C11C C63C 153.0(17) 6_565 6_565
C58C C11C C60C 134(3) 6_565 6_565
C59C C11C C60C 33(2) 6_565 6_565
C12C C11C C60C 99.6(17) . 6_565
C10C C11C C60C 28.2(11) . 6_565
C15C C11C C60C 127.3(13) . 6_565
C56C C11C C60C 94.9(13) 6_565 6_565
C63C C11C C60C 69.4(9) 6_565 6_565
C59C C10C C60C 114(4) 6_565 6_565
C59C C10C C63C 84(3) 6_565 6_565
C60C C10C C63C 152(3) 6_565 6_565
C59C C10C C11C 9(2) 6_565 .
C60C C10C C11C 109(2) 6_565 .
C63C C10C C11C 90.6(15) 6_565 .
C59C C10C C14C 101(3) 6_565 .
C60C C10C C14C 133(3) 6_565 .
C63C C10C C14C 19.9(12) 6_565 .
C11C C10C C14C 108.6(14) . .
C59C C10C C7C 113(3) 6_565 .
C60C C10C C7C 5(2) 6_565 .
C63C C10C C7C 148(2) 6_565 .
C11C C10C C7C 110(2) . .
C14C C10C C7C 129(2) . .
C59C C10C C61C 149(4) 6_565 6_565
C60C C10C C61C 58.2(16) 6_565 6_565
C63C C10C C61C 95.5(17) 6_565 6_565
C11C C10C C61C 153.4(19) . 6_565
C14C C10C C61C 75.5(16) . 6_565
C7C C10C C61C 55.5(17) . 6_565
C59C C10C C62C 125(3) 6_565 6_565
C60C C10C C62C 104(2) 6_565 6_565
C63C C10C C62C 49.1(12) 6_565 6_565
C11C C10C C62C 134.0(16) . 6_565
C14C C10C C62C 29.2(12) . 6_565
C7C C10C C62C 100.9(18) . 6_565
C61C C10C C62C 46.4(10) 6_565 6_565
C59C C10C C58C 7(2) 6_565 6_565
C60C C10C C58C 107(2) 6_565 6_565
C63C C10C C58C 89.0(14) 6_565 6_565
C11C C10C C58C 10.5(12) . 6_565
C14C C10C C58C 105.1(13) . 6_565
C7C C10C C58C 106.6(17) . 6_565
C61C C10C C58C 143.4(16) 6_565 6_565
C62C C10C C58C 127.4(15) 6_565 6_565
C68C C9C C68C 143.1(16) . 6_565
C68C C9C C70C 72.9(11) . 6_565
C68C C9C C70C 129.4(14) 6_565 6_565
C68C C9C C70C 129.4(14) . .
C68C C9C C70C 72.9(11) 6_565 .
C70C C9C C70C 58.6(14) 6_565 .
C68C C9C C41C 34.1(10) . 6_565
C68C C9C C41C 118.1(14) 6_565 6_565
C70C C9C C41C 106.6(10) 6_565 6_565
C70C C9C C41C 162.8(12) . 6_565
C68C C9C C41C 118.1(14) . .
C68C C9C C41C 34.1(10) 6_565 .
C70C C9C C41C 162.8(12) 6_565 .
C70C C9C C41C 106.6(10) . .
C41C C9C C41C 86.4(15) 6_565 .
C21C C8C C21C 137(3) . 6_565
C21C C8C C36C 123.8(19) . .
C21C C8C C36C 77.8(16) 6_565 .
C21C C8C C36C 77.8(16) . 6_565
C21C C8C C36C 123.8(19) 6_565 6_565
C36C C8C C36C 48.7(16) . 6_565
C21C C8C C82C 121.7(19) . .
C21C C8C C82C 25.5(16) 6_565 .
C36C C8C C82C 102.9(10) . .
C36C C8C C82C 149.0(13) 6_565 .
C21C C8C C82C 25.5(16) . 6_565
C21C C8C C82C 121.7(19) 6_565 6_565
C36C C8C C82C 149.0(13) . 6_565
C36C C8C C82C 102.9(10) 6_565 6_565
C82C C8C C82C 100(2) . 6_565
C60C C7C C54C 121(6) 6_565 6_565
C60C C7C C73C 119(5) 6_565 .
C54C C7C C73C 5(3) 6_565 .
C60C C7C C6C 109(5) 6_565 .
C54C C7C C6C 128(4) 6_565 .
C73C C7C C6C 128(3) . .
C60C C7C C61C 70(5) 6_565 6_565
C54C C7C C61C 164(4) 6_565 6_565
C73C C7C C61C 161(2) . 6_565
C6C C7C C61C 39.2(14) . 6_565
C60C C7C C10C 9(4) 6_565 .
C54C C7C C10C 124(4) 6_565 .
C73C C7C C10C 121(3) . .
C6C C7C C10C 105(3) . .
C61C C7C C10C 65.8(18) 6_565 .
C60C C7C C53C 168(5) 6_565 6_565
C54C C7C C53C 53(3) 6_565 6_565
C73C C7C C53C 53(2) . 6_565
C6C C7C C53C 75.0(18) . 6_565
C61C C7C C53C 113.5(19) 6_565 6_565
C10C C7C C53C 161.0(18) . 6_565
C60C C7C C59C 22(4) 6_565 6_565
C54C C7C C59C 105(3) 6_565 6_565
C73C C7C C59C 102(2) . 6_565
C6C C7C C59C 119(2) . 6_565
C61C C7C C59C 82.2(18) 6_565 6_565
C10C C7C C59C 19.4(9) . 6_565
C53C C7C C59C 145.9(17) 6_565 6_565
C64C C6C C61C 111(5) 6_565 6_565
C64C C6C C75C 52(3) 6_565 .
C61C C6C C75C 60(2) 6_565 .
C64C C6C C4C 59(3) 6_565 .
C61C C6C C4C 168(3) 6_565 .
C75C C6C C4C 111(3) . .
C64C C6C C7C 158(3) 6_565 .
C61C C6C C7C 71(2) 6_565 .
C75C C6C C7C 131(3) . .
C4C C6C C7C 115(3) . .
C64C C6C C52C 74(3) 6_565 6_565
C61C C6C C52C 158(2) 6_565 6_565
C75C C6C C52C 126(3) . 6_565
C4C C6C C52C 19.3(13) . 6_565
C7C C6C C52C 97(2) . 6_565
C64C C6C C60C 154(3) 6_565 6_565
C61C C6C C60C 52.9(18) 6_565 6_565
C75C C6C C60C 113(2) . 6_565
C4C C6C C60C 133(2) . 6_565
C7C C6C C60C 18.2(15) . 6_565
C52C C6C C60C 114(2) 6_565 6_565
C79C C5C C78C 70.6(18) 6_565 6_565
C79C C5C C76C 67.4(15) 6_565 6_565
C78C C5C C76C 130.9(19) 6_565 6_565
C79C C5C C4C 141(2) 6_565 .
C78C C5C C4C 72.7(16) 6_565 .
C76C C5C C4C 133.8(19) 6_565 .
C79C C5C C86C 82.9(16) 6_565 .
C78C C5C C86C 144.8(19) 6_565 .
C76C C5C C86C 15.7(10) 6_565 .
C4C C5C C86C 122.7(19) . .
C79C C5C C1C 36.0(14) 6_565 .
C78C C5C C1C 35.3(13) 6_565 .
C76C C5C C1C 101.9(13) 6_565 .
C4C C5C C1C 107.8(13) . .
C86C C5C C1C 117.6(13) . .
C79C C5C C52C 125(2) 6_565 6_565
C78C C5C C52C 59.3(17) 6_565 6_565
C76C C5C C52C 134.8(19) 6_565 6_565
C4C C5C C52C 15.7(13) . 6_565
C86C C5C C52C 128(2) . 6_565
C1C C5C C52C 93.7(15) . 6_565
C79C C5C C64C 147.9(19) 6_565 6_565
C78C C5C C64C 109.6(18) 6_565 6_565
C76C C5C C64C 93.5(16) 6_565 6_565
C4C C5C C64C 42.0(14) . 6_565
C86C C5C C64C 80.9(16) . 6_565
C1C C5C C64C 139.9(14) . 6_565
C52C C5C C64C 51.6(16) 6_565 6_565
C79C C5C C16C 115.6(18) 6_565 6_565
C78C C5C C16C 143.0(18) 6_565 6_565
C76C C5C C16C 49.9(11) 6_565 6_565
C4C C5C C16C 86.7(15) . 6_565
C86C C5C C16C 36.2(11) . 6_565
C1C C5C C16C 143.5(14) . 6_565
C52C C5C C16C 94.4(17) 6_565 6_565
C64C C5C C16C 44.7(12) 6_565 6_565
C52C C4C C64C 119(7) 6_565 6_565
C52C C4C C5C 117(5) 6_565 .
C64C C4C C5C 87(2) 6_565 .
C52C C4C C6C 96(6) 6_565 .
C64C C4C C6C 35.2(16) 6_565 .
C5C C4C C6C 122(2) . .
C52C C4C C3C 30(5) 6_565 .
C64C C4C C3C 149(2) 6_565 .
C5C C4C C3C 107.8(14) . .
C6C C4C C3C 121(2) . .
C52C C4C C78C 77(5) 6_565 6_565
C64C C4C C78C 125(3) 6_565 6_565
C5C C4C C78C 44.3(12) . 6_565
C6C C4C C78C 151(2) . 6_565
C3C C4C C78C 63.5(13) . 6_565
C52C C4C C53C 27(5) 6_565 6_565
C64C C4C C53C 113(2) 6_565 6_565
C5C C4C C53C 143.0(16) . 6_565
C6C C4C C53C 80.3(18) . 6_565
C3C C4C C53C 41.2(12) . 6_565
C78C C4C C53C 101.1(16) 6_565 6_565
C52C C3C C53C 72(2) 6_565 6_565
C52C C3C C2C 112(3) 6_565 .
C53C C3C C2C 150(2) 6_565 .
C52C C3C C4C 15(2) 6_565 .
C53C C3C C4C 83(2) 6_565 .
C2C C3C C4C 108.1(14) . .
C52C C3C C72C 111(2) 6_565 .
C53C C3C C72C 42.2(16) 6_565 .
C2C C3C C72C 117(2) . .
C4C C3C C72C 124.0(19) . .
C52C C3C C51C 135(2) 6_565 6_565
C53C C3C C51C 68(2) 6_565 6_565
C2C C3C C51C 94.4(17) . 6_565
C4C C3C C51C 148.6(19) . 6_565
C72C C3C C51C 25.4(11) . 6_565
C52C C3C C78C 67(2) 6_565 6_565
C53C C3C C78C 135(2) 6_565 6_565
C2C C3C C78C 47.3(13) . 6_565
C4C C3C C78C 60.9(14) . 6_565
C72C C3C C78C 150.2(17) . 6_565
C51C C3C C78C 138.1(18) 6_565 6_565
C52C C3C C50C 145(2) 6_565 6_565
C53C C3C C50C 112(2) 6_565 6_565
C2C C3C C50C 46.8(12) . 6_565
C4C C3C C50C 150.1(15) . 6_565
C72C C3C C50C 71.5(15) . 6_565
C51C C3C C50C 47.7(10) 6_565 6_565
C78C C3C C50C 92.9(14) 6_565 6_565
C52C C3C C49C 114(3) 6_565 6_565
C53C C3C C49C 144(2) 6_565 6_565
C2C C3C C49C 6.3(16) . 6_565
C4C C3C C49C 111.1(15) . 6_565
C72C C3C C49C 111.4(18) . 6_565
C51C C3C C49C 89.5(15) 6_565 6_565
C78C C3C C49C 50.9(14) 6_565 6_565
C50C C3C C49C 42.3(11) 6_565 6_565
C49C C2C C78C 118(5) 6_565 6_565
C49C C2C C50C 80(4) 6_565 6_565
C78C C2C C50C 151(2) 6_565 6_565
C49C C2C C1C 81(4) 6_565 .
C78C C2C C1C 38.1(13) 6_565 .
C50C C2C C1C 157(2) 6_565 .
C49C C2C C3C 158(5) 6_565 .
C78C C2C C3C 72.3(15) 6_565 .
C50C C2C C3C 83.9(17) 6_565 .
C1C C2C C3C 110.4(14) . .
C49C C2C C23C 41(4) 6_565 .
C78C C2C C23C 152(3) 6_565 .
C50C C2C C23C 38.9(13) 6_565 .
C1C C2C C23C 121(2) . .
C3C C2C C23C 122(2) . .
C49C C2C C48C 10(4) 6_565 6_565
C78C C2C C48C 108(2) 6_565 6_565
C50C C2C C48C 90.1(16) 6_565 6_565
C1C C2C C48C 71.2(14) . 6_565
C3C C2C C48C 163(2) . 6_565
C23C C2C C48C 51.2(16) . 6_565
C78C C1C C79C 90(3) 6_565 6_565
C78C C1C C2C 58(2) 6_565 .
C79C C1C C2C 147(2) 6_565 .
C78C C1C C49C 81(2) 6_565 6_565
C79C C1C C49C 161(3) 6_565 6_565
C2C C1C C49C 23.9(12) . 6_565
C78C C1C C5C 47(2) 6_565 .
C79C C1C C5C 43.9(17) 6_565 .
C2C C1C C5C 105.7(13) . .
C49C C1C C5C 128.4(16) 6_565 .
C78C C1C C20C 153(3) 6_565 .
C79C C1C C20C 75.7(19) 6_565 .
C2C C1C C20C 127.2(19) . .
C49C C1C C20C 104.1(17) 6_565 .
C5C C1C C20C 118.3(14) . .
C78C C1C C80C 149(3) 6_565 6_565
C79C C1C C80C 62.9(18) 6_565 6_565
C2C C1C C80C 141.7(19) . 6_565
C49C C1C C80C 118.4(18) 6_565 6_565
C5C C1C C80C 106.6(13) . 6_565
C20C C1C C80C 14.4(14) . 6_565
C78C C1C C48C 123(3) 6_565 6_565
C79C C1C C48C 138(2) 6_565 6_565
C2C C1C C48C 66.5(13) . 6_565
C49C C1C C48C 42.5(12) 6_565 6_565
C5C C1C C48C 163.1(15) . 6_565
C20C C1C C48C 63.0(12) . 6_565
C80C C1C C48C 76.8(12) 6_565 6_565
S1 C1A S1 179(2) 2_556 .
S1 C1A S3 58.8(13) 2_556 2_556
S1 C1A S3 120.6(18) . 2_556
S1 C1A S3 120.6(17) 2_556 .
S1 C1A S3 58.8(13) . .
S3 C1A S3 97(3) 2_556 .
S1 C1A S2 26.8(9) 2_556 2_556
S1 C1A S2 152.7(17) . 2_556
S3 C1A S2 57.6(14) 2_556 2_556
S3 C1A S2 93.9(18) . 2_556
S1 C1A S2 152.7(17) 2_556 .
S1 C1A S2 26.8(9) . .
S3 C1A S2 93.9(18) 2_556 .
S3 C1A S2 57.6(14) . .
S2 C1A S2 139(2) 2_556 .
S1 S3 C1A 51.6(11) . .
S1 S3 S2 30.1(11) . .
C1A S3 S2 65.6(16) . .
S1 S2 S3 64(2) . .
S1 S2 C1A 47.9(17) . .
S3 S2 C1A 56.8(15) . .
S2 S1 C1A 105(2) . .
S2 S1 S3 85(2) . .
C1A S1 S3 69.5(16) . .
C21S C26S C25S 127.5(15) . .
C21S C26S H26S 116.2 . .
C25S C26S H26S 116.2 . .
C24S C25S C26S 102.4(12) . .
C24S C25S H25S 128.8 . .
C26S C25S H25S 128.8 . .
C23S C22S C21S 126.4(14) . .
C23S C22S H22S 116.8 . .
C21S C22S H22S 116.8 . .
C22S C23S C24S 110.1(12) . .
C22S C23S H23S 125.0 . .
C24S C23S H23S 125.0 . .
C25S C24S C23S 138.8(16) . .
C25S C24S H24S 110.6 . .
C23S C24S H24S 110.6 . .
C26S C21S C22S 114.7(17) . .
C26S C21S H21S 122.6 . .
C22S C21S H21S 122.6 . .

loop_
_geom_bond_atom_site_label_1
_geom_bond_atom_site_label_2
_geom_bond_distance
_geom_bond_site_symmetry_2
Ni1 N3 1.957(7) .
Ni1 N4 1.962(5) .
Ni1 N4 1.962(5) 6_565
Ni1 N1 1.968(7) .
N1 C28 1.364(7) .
N1 C28 1.364(7) 6_565
N3 C17 1.377(7) 6_565
N3 C17 1.377(7) .
N4 C26 1.379(8) .
N4 C19 1.384(8) .
C31 C30 1.538(10) .
C31 H31A 0.9800 .
C31 H31B 0.9800 .
C31 H31C 0.9800 .
C30 C29 1.496(9) .
C30 H30A 0.9900 .
C30 H30B 0.9900 .
C29 C29 1.334(14) 6_565
C29 C28 1.452(8) .
C28 C27 1.369(10) .
C27 C26 1.386(9) .
C27 H27 0.9500 .
C26 C23 1.439(9) .
C25 C24 1.537(12) .
C25 H25A 0.9800 .
C25 H25B 0.9800 .
C25 H25C 0.9800 .
C24 C23 1.488(9) .
C24 H24A 0.9900 .
C24 H24B 0.9900 .
C23 C20 1.364(9) .
C22 C21 1.519(10) .
C22 H22A 0.9800 .
C22 H22B 0.9800 .
C22 H22C 0.9800 .
C21 C20 1.511(9) .
C21 H21A 0.9900 .
C21 H21B 0.9900 .
C20 C19 1.437(9) .
C19 C18 1.361(8) .
C18 C17 1.370(9) .
C18 H18 0.9500 .
C17 C11 1.443(8) .
C16 C15 1.521(9) .
C16 H16A 0.9800 .
C16 H16B 0.9800 .
C16 H16C 0.9800 .
C15 C11 1.513(9) .
C15 H15A 0.9900 .
C15 H15B 0.9900 .
C11 C11 1.353(13) 6_565
Th1 Th2 0.726(8) .
Th1 Th3 1.19(3) .
Th1 Th2 3.450(4) 6_565
Th1 Th3 3.68(3) 6_565
Th1 Th1 3.768(3) 6_565
Th3 Th2 0.64(3) .
Th3 Th2 3.18(3) 6_565
Th3 Th3 3.22(5) 6_565
Th3 Th1 3.68(3) 6_565
Th2 Th2 3.019(9) 6_565
Th2 Th3 3.18(3) 6_565
Th2 Th1 3.450(4) 6_565
C86C C76C 0.40(2) 6_565
C86C C16C 1.08(3) 6_565
C86C C84C 1.38(2) .
C86C C5C 1.47(2) .
C86C C18C 1.527(18) .
C86C C79C 1.70(3) 6_565
C85C C62C 0.51(3) 6_565
C85C C83C 1.32(2) .
C85C C75C 1.36(2) .
C85C C61C 1.39(3) 6_565
C85C C14C 1.42(3) .
C85C C63C 1.91(3) 6_565
C85C C77C 2.01(3) 6_565
C84C C16C 0.56(4) 6_565
C84C C77C 0.97(3) 6_565
C84C C77C 1.37(2) .
C84C C75C 1.48(2) .
C84C C76C 1.74(3) 6_565
C84C C64C 1.81(4) 6_565
C83C C85C 1.32(2) 6_565
C83C C77C 1.417(19) 6_565
C83C C77C 1.417(19) .
C83C C62C 1.59(3) .
C83C C62C 1.59(3) 6_565
C82C C21C 0.67(3) 6_565
C82C C20C 1.00(3) 6_565
C82C C80C 1.32(3) .
C82C C48C 1.44(2) .
C82C C8C 1.51(2) .
C82C C22C 1.87(4) 6_565
C81C C30C 0.49(3) 6_565
C81C C46C 1.17(3) 6_565
C81C C25C 1.40(2) .
C81C C69C 1.43(3) .
C81C C65C 1.44(2) .
C81C C42C 1.47(3) 6_565
C81C C40C 1.52(3) 6_565
C80C C20C 0.39(4) 6_565
C80C C19C 1.28(2) .
C80C C79C 1.41(2) .
C80C C1C 1.57(3) 6_565
C80C C21C 1.92(3) 6_565
C79C C1C 0.89(3) 6_565
C79C C5C 1.06(2) 6_565
C79C C78C 1.25(3) .
C79C C76C 1.38(2) .
C79C C20C 1.55(3) 6_565
C79C C86C 1.70(3) 6_565
C78C C1C 0.87(2) 6_565
C78C C5C 1.11(3) 6_565
C78C C2C 1.20(3) 6_565
C78C C52C 1.49(4) .
C78C C4C 1.52(3) 6_565
C78C C3C 1.56(3) 6_565
C78C C49C 1.57(4) .
C77C C77C 0.46(4) 6_565
C77C C84C 0.97(3) 6_565
C77C C16C 1.46(2) .
C77C C16C 1.85(4) 6_565
C77C C75C 1.88(4) 6_565
C77C C85C 2.01(3) 6_565
C76C C86C 0.40(2) 6_565
C76C C18C 1.334(19) .
C76C C5C 1.38(3) 6_565
C76C C16C 1.42(2) .
C76C C84C 1.74(3) 6_565
C75C C64C 1.03(3) 6_565
C75C C61C 1.19(3) 6_565
C75C C6C 1.30(4) .
C75C C16C 1.41(3) 6_565
C75C C62C 1.74(3) 6_565
C75C C77C 1.88(4) 6_565
C74C C57C 0.95(2) 6_565
C74C C70C 1.23(2) 6_565
C74C C56C 1.32(3) 6_565
C74C C12C 1.39(2) .
C74C C67C 1.44(2) .
C74C C27C 1.520(15) .
C74C C58C 1.84(2) 6_565
C73C C54C 0.60(4) 6_565
C73C C55C 1.05(4) 6_565
C73C C13C 1.40(4) .
C73C C7C 1.43(4) .
C73C C53C 1.49(4) 6_565
C73C C72C 1.54(4) .
C73C C60C 1.80(4) 6_565
C73C C44C 2.04(4) 6_565
C72C C51C 0.66(3) 6_565
C72C C53C 1.01(3) 6_565
C72C C71C 1.34(4) .
C72C C3C 1.50(4) .
C72C C45C 1.62(4) 6_565
C72C C54C 1.86(4) 6_565
C72C C50C 1.99(3) 6_565
C71C C45C 0.69(2) 6_565
C71C C51C 0.98(3) 6_565
C71C C65C 1.43(2) .
C71C C46C 1.46(3) 6_565
C71C C24C 1.46(2) .
C71C C50C 1.65(3) 6_565
C71C C47C 1.88(3) 6_565
C71C C44C 1.93(3) 6_565
C70C C74C 1.24(2) 6_565
C70C C67C 1.35(3) 6_565
C70C C27C 1.402(17) .
C70C C70C 1.41(3) 6_565
C70C C9C 1.44(2) .
C70C C57C 1.45(2) .
C70C C68C 1.69(3) 6_565
C69C C41C 1.03(2) 6_565
C69C C42C 1.15(2) 6_565
C69C C34C 1.19(3) 6_565
C69C C30C 1.39(3) 6_565
C69C C40C 1.41(2) 6_565
C69C C68C 1.44(2) .
C69C C33C 1.49(2) .
C68C C41C 0.88(2) 6_565
C68C C67C 1.27(3) .
C68C C42C 1.37(3) 6_565
C68C C9C 1.404(18) .
C68C C70C 1.69(2) 6_565
C68C C43C 1.79(3) 6_565
C68C C57C 1.91(3) 6_565
C67C C57C 0.66(3) 6_565
C67C C43C 1.14(3) 6_565
C67C C70C 1.35(3) 6_565
C67C C66C 1.44(2) .
C67C C42C 1.88(3) 6_565
C67C C56C 2.01(3) 6_565
C66C C43C 0.73(2) 6_565
C66C C44C 0.85(2) 6_565
C66C C13C 1.42(2) .
C66C C65C 1.44(3) .
C66C C57C 1.51(2) 6_565
C66C C55C 1.64(3) 6_565
C66C C42C 1.96(3) 6_565
C66C C56C 1.97(3) 6_565
C66C C45C 2.03(3) 6_565
C65C C45C 1.03(3) 6_565
C65C C44C 1.22(3) 6_565
C65C C46C 1.27(2) 6_565
C65C C43C 1.67(3) 6_565
C65C C30C 1.77(3) 6_565
C65C C42C 1.89(3) 6_565
C64C C6C 0.82(3) 6_565
C64C C75C 1.03(3) 6_565
C64C C4C 1.23(4) 6_565
C64C C16C 1.39(4) .
C64C C61C 1.53(3) .
C64C C52C 1.55(4) .
C64C C84C 1.81(4) 6_565
C64C C5C 1.83(3) 6_565
C63C C14C 0.50(3) 6_565
C63C C32C 1.263(19) .
C63C C10C 1.32(3) 6_565
C63C C62C 1.40(2) .
C63C C59C 1.43(2) .
C63C C15C 1.83(2) 6_565
C63C C85C 1.91(3) 6_565
C63C C11C 1.96(3) 6_565
C62C C85C 0.51(3) 6_565
C62C C14C 0.91(3) 6_565
C62C C61C 1.40(2) .
C62C C75C 1.74(3) 6_565
C62C C10C 1.85(3) 6_565
C61C C6C 1.02(3) 6_565
C61C C75C 1.19(3) 6_565
C61C C85C 1.39(3) 6_565
C61C C60C 1.45(2) .
C61C C7C 1.53(4) 6_565
C61C C10C 1.70(3) 6_565
C61C C14C 1.94(3) 6_565
C60C C7C 0.60(3) 6_565
C60C C10C 1.00(3) 6_565
C60C C54C 1.26(4) .
C60C C59C 1.45(2) .
C60C C73C 1.80(4) 6_565
C60C C6C 1.81(3) 6_565
C60C C11C 2.00(3) 6_565
C59C C10C 0.72(2) 6_565
C59C C11C 0.73(2) 6_565
C59C C58C 1.32(2) .
C59C C15C 1.72(2) 6_565
C59C C14C 1.74(3) 6_565
C59C C12C 1.93(3) 6_565
C59C C7C 1.99(4) 6_565
C58C C11C 0.68(2) 6_565
C58C C12C 1.06(3) 6_565
C58C C15C 1.37(2) 6_565
C58C C56C 1.40(2) .
C58C C35C 1.691(17) .
C58C C74C 1.84(2) 6_565
C58C C10C 2.03(3) 6_565
C57C C67C 0.66(3) 6_565
C57C C74C 0.95(2) 6_565
C57C C43C 1.41(2) .
C57C C56C 1.44(2) .
C57C C66C 1.51(2) 6_565
C57C C12C 1.71(3) 6_565
C57C C68C 1.91(3) 6_565
C57C C13C 1.96(3) 6_565
C56C C12C 0.36(3) 6_565
C56C C13C 1.20(3) 6_565
C56C C74C 1.32(3) 6_565
C56C C55C 1.45(2) .
C56C C11C 1.71(3) 6_565
C56C C66C 1.97(3) 6_565
C56C C67C 2.01(3) 6_565
C55C C13C 0.35(4) 6_565
C55C C73C 1.05(4) 6_565
C55C C44C 1.43(2) .
C55C C54C 1.49(4) .
C55C C66C 1.64(3) 6_565
C55C C12C 1.67(4) 6_565
C54C C73C 0.60(4) 6_565
C54C C7C 0.84(4) 6_565
C54C C53C 1.46(4) .
C54C C13C 1.81(4) 6_565
C54C C72C 1.86(4) 6_565
C53C C72C 1.01(3) 6_565
C53C C3C 1.14(3) 6_565
C53C C52C 1.27(4) .
C53C C73C 1.49(4) 6_565
C53C C51C 1.50(4) .
C53C C4C 1.71(4) 6_565
C53C C7C 1.80(4) 6_565
C52C C4C 0.52(3) 6_565
C52C C3C 1.02(4) 6_565
C52C C6C 1.56(4) 6_565
C52C C5C 1.72(3) 6_565
C51C C72C 0.66(3) 6_565
C51C C71C 0.98(3) 6_565
C51C C50C 1.40(2) .
C51C C45C 1.47(2) .
C51C C3C 1.51(3) 6_565
C51C C24C 1.86(3) 6_565
C50C C23C 0.94(3) 6_565
C50C C24C 1.08(3) 6_565
C50C C2C 1.37(3) 6_565
C50C C49C 1.39(3) .
C50C C47C 1.46(2) .
C50C C71C 1.65(3) 6_565
C50C C3C 1.87(3) 6_565
C50C C72C 1.99(3) 6_565
C49C C2C 0.59(3) 6_565
C49C C23C 1.06(3) 6_565
C49C C48C 1.34(3) .
C49C C1C 1.44(4) 6_565
C49C C22C 1.88(4) 6_565
C49C C3C 1.99(3) 6_565
C48C C22C 0.86(3) 6_565
C48C C21C 1.22(4) 6_565
C48C C37C 1.47(2) .
C48C C23C 1.51(3) 6_565
C48C C20C 1.86(3) 6_565
C48C C2C 1.91(3) 6_565
C48C C1C 1.98(3) 6_565
C47C C24C 0.48(3) 6_565
C47C C25C 1.14(3) 6_565
C47C C23C 1.44(4) 6_565
C47C C38C 1.44(3) .
C47C C46C 1.46(2) .
C47C C71C 1.88(3) 6_565
C46C C81C 1.17(3) 6_565
C46C C25C 1.23(3) 6_565
C46C C65C 1.27(2) 6_565
C46C C24C 1.43(3) 6_565
C46C C30C 1.44(3) .
C46C C71C 1.46(3) 6_565
C46C C45C 1.50(2) .
C45C C71C 0.69(2) 6_565
C45C C65C 1.03(3) 6_565
C45C C44C 1.39(3) .
C45C C72C 1.62(4) 6_565
C45C C24C 2.02(3) 6_565
C45C C66C 2.03(3) 6_565
C44C C66C 0.85(2) 6_565
C44C C65C 1.22(3) 6_565
C44C C13C 1.36(4) 6_565
C44C C43C 1.45(2) .
C44C C71C 1.93(3) 6_565
C44C C73C 2.04(4) 6_565
C43C C66C 0.73(2) 6_565
C43C C67C 1.14(3) 6_565
C43C C42C 1.43(3) .
C43C C65C 1.67(3) 6_565
C43C C68C 1.79(3) 6_565
C42C C69C 1.15(2) 6_565
C42C C68C 1.37(3) 6_565
C42C C30C 1.42(2) .
C42C C81C 1.47(3) 6_565
C42C C41C 1.47(2) .
C42C C67C 1.88(3) 6_565
C42C C65C 1.89(3) 6_565
C42C C66C 1.96(3) 6_565
C41C C68C 0.88(2) 6_565
C41C C69C 1.03(2) 6_565
C41C C34C 1.39(2) .
C41C C9C 1.559(17) .
C41C C33C 1.89(2) 6_565
C40C C39C 1.24(3) .
C40C C33C 1.27(3) 6_565
C40C C30C 1.37(2) .
C40C C69C 1.41(2) 6_565
C40C C17C 1.43(3) 6_565
C40C C34C 1.48(2) .
C40C C81C 1.52(3) 6_565
C40C C25C 1.68(3) 6_565
C40C C26C 1.72(3) 6_565
C39C C26C 0.57(4) 6_565
C39C C17C 1.04(3) 6_565
C39C C25C 1.51(4) 6_565
C39C C38C 1.52(4) .
C39C C31C 1.53(4) .
C39C C28C 1.88(4) 6_565
C39C C33C 1.96(4) 6_565
C38C C26C 0.96(3) 6_565
C38C C28C 1.14(3) 6_565
C38C C37C 1.35(3) .
C38C C25C 1.43(3) 6_565
C38C C22C 1.74(4) 6_565
C38C C24C 1.86(4) 6_565
C38C C23C 1.95(4) 6_565
C37C C22C 0.62(3) 6_565
C37C C28C 0.95(3) 6_565
C37C C36C 1.46(2) .
C37C C21C 1.73(4) 6_565
C37C C23C 1.87(3) 6_565
C36C C36C 1.17(4) 6_565
C36C C29C 1.26(2) .
C36C C28C 1.36(3) 6_565
C36C C8C 1.418(19) .
C36C C21C 1.67(3) 6_565
C36C C22C 1.74(3) 6_565
C35C C15C 1.268(16) .
C35C C15C 1.268(16) 6_565
C35C C27C 1.340(16) .
C35C C58C 1.691(17) 6_565
C34C C33C 0.56(2) 6_565
C34C C69C 1.19(3) 6_565
C34C C34C 1.36(3) 6_565
C34C C33C 1.409(19) .
C34C C17C 1.89(3) 6_565
C33C C34C 0.56(2) 6_565
C33C C33C 1.23(4) 6_565
C33C C40C 1.27(3) 6_565
C33C C17C 1.35(3) .
C33C C41C 1.89(2) 6_565
C33C C17C 1.92(3) 6_565
C33C C39C 1.96(4) 6_565
C32C C63C 1.263(19) 6_565
C32C C15C 1.448(18) 6_565
C32C C15C 1.448(18) .
C32C C14C 1.47(2) .
C32C C14C 1.47(2) 6_565
C31C C31C 0.65(4) 6_565
C31C C17C 1.00(2) 6_565
C31C C29C 1.40(2) .
C31C C17C 1.41(2) .
C31C C26C 1.68(3) 6_565
C31C C28C 1.87(3) 6_565
C30C C81C 0.49(3) 6_565
C30C C69C 1.39(3) 6_565
C30C C25C 1.58(4) 6_565
C30C C65C 1.77(3) 6_565
C29C C36C 1.26(2) 6_565
C29C C31C 1.39(2) 6_565
C29C C28C 1.548(18) 6_565
C29C C28C 1.548(18) .
C28C C37C 0.95(3) 6_565
C28C C38C 1.14(3) 6_565
C28C C36C 1.36(3) 6_565
C28C C26C 1.41(2) .
C28C C22C 1.52(3) .
C28C C31C 1.87(3) 6_565
C28C C39C 1.88(4) 6_565
C27C C70C 1.402(17) 6_565
C27C C74C 1.520(15) 6_565
C26C C39C 0.57(4) 6_565
C26C C38C 0.96(3) 6_565
C26C C25C 1.38(3) .
C26C C17C 1.50(2) .
C26C C31C 1.68(3) 6_565
C26C C40C 1.72(3) 6_565
C25C C47C 1.14(3) 6_565
C25C C46C 1.23(3) 6_565
C25C C38C 1.43(3) 6_565
C25C C24C 1.45(2) .
C25C C39C 1.51(4) 6_565
C25C C30C 1.58(4) 6_565
C25C C40C 1.68(3) 6_565
C24C C47C 0.48(3) 6_565
C24C C50C 1.08(3) 6_565
C24C C23C 1.33(4) .
C24C C46C 1.43(3) 6_565
C24C C38C 1.86(4) 6_565
C24C C51C 1.86(3) 6_565
C24C C45C 2.02(3) 6_565
C23C C50C 0.94(3) 6_565
C23C C49C 1.06(3) 6_565
C23C C47C 1.44(4) 6_565
C23C C2C 1.44(4) .
C23C C48C 1.51(3) 6_565
C23C C22C 1.53(4) .
C23C C37C 1.87(3) 6_565
C23C C38C 1.95(4) 6_565
C22C C37C 0.62(3) 6_565
C22C C48C 0.86(3) 6_565
C22C C21C 1.36(4) .
C22C C38C 1.74(4) 6_565
C22C C36C 1.74(3) 6_565
C22C C82C 1.87(4) 6_565
C22C C49C 1.88(4) 6_565
C21C C82C 0.67(3) 6_565
C21C C48C 1.22(4) 6_565
C21C C8C 1.23(3) .
C21C C20C 1.55(3) .
C21C C36C 1.67(3) 6_565
C21C C37C 1.73(4) 6_565
C21C C80C 1.91(3) 6_565
C20C C80C 0.39(4) 6_565
C20C C82C 1.00(3) 6_565
C20C C1C 1.50(2) .
C20C C19C 1.51(2) .
C20C C79C 1.55(3) 6_565
C20C C48C 1.86(3) 6_565
C19C C80C 1.28(2) 6_565
C19C C18C 1.418(17) .
C19C C20C 1.51(2) 6_565
C18C C76C 1.334(19) 6_565
C18C C86C 1.528(18) 6_565
C17C C31C 1.00(2) 6_565
C17C C39C 1.04(3) 6_565
C17C C40C 1.43(3) 6_565
C17C C17C 1.53(5) 6_565
C17C C34C 1.89(3) 6_565
C17C C33C 1.92(3) 6_565
C16C C84C 0.56(4) 6_565
C16C C86C 1.08(3) 6_565
C16C C75C 1.41(3) 6_565
C16C C5C 1.83(3) 6_565
C16C C77C 1.85(4) 6_565
C15C C15C 1.15(3) 6_565
C15C C58C 1.37(2) 6_565
C15C C11C 1.480(19) .
C15C C59C 1.72(2) 6_565
C15C C63C 1.83(2) 6_565
C14C C63C 0.50(3) 6_565
C14C C62C 0.91(3) 6_565
C14C C10C 1.46(2) .
C14C C59C 1.74(3) 6_565
C14C C61C 1.94(3) 6_565
C13C C55C 0.35(4) 6_565
C13C C56C 1.20(3) 6_565
C13C C44C 1.36(4) 6_565
C13C C12C 1.46(2) .
C13C C54C 1.81(4) 6_565
C13C C57C 1.96(3) 6_565
C12C C56C 0.36(3) 6_565
C12C C58C 1.06(3) 6_565
C12C C11C 1.37(2) .
C12C C55C 1.67(4) 6_565
C12C C57C 1.71(3) 6_565
C12C C59C 1.93(3) 6_565
C11C C58C 0.68(2) 6_565
C11C C59C 0.73(2) 6_565
C11C C10C 1.43(2) .
C11C C56C 1.71(3) 6_565
C11C C63C 1.96(3) 6_565
C11C C60C 2.00(3) 6_565
C10C C59C 0.72(2) 6_565
C10C C60C 1.00(3) 6_565
C10C C63C 1.32(3) 6_565
C10C C7C 1.59(4) .
C10C C61C 1.70(3) 6_565
C10C C62C 1.85(3) 6_565
C10C C58C 2.03(3) 6_565
C9C C68C 1.404(18) 6_565
C9C C70C 1.44(2) 6_565
C9C C41C 1.559(17) 6_565
C8C C21C 1.23(3) 6_565
C8C C36C 1.418(19) 6_565
C8C C82C 1.51(2) 6_565
C7C C60C 0.60(3) 6_565
C7C C54C 0.84(4) 6_565
C7C C6C 1.52(4) .
C7C C61C 1.53(4) 6_565
C7C C53C 1.80(4) 6_565
C7C C59C 1.99(4) 6_565
C6C C64C 0.82(3) 6_565
C6C C61C 1.02(3) 6_565
C6C C4C 1.42(4) .
C6C C52C 1.56(4) 6_565
C6C C60C 1.81(3) 6_565
C5C C79C 1.06(3) 6_565
C5C C78C 1.11(3) 6_565
C5C C76C 1.38(3) 6_565
C5C C4C 1.42(2) .
C5C C1C 1.50(2) .
C5C C52C 1.72(3) 6_565
C5C C64C 1.83(3) 6_565
C5C C16C 1.83(3) 6_565
C4C C52C 0.52(3) 6_565
C4C C64C 1.23(4) 6_565
C4C C3C 1.44(2) .
C4C C78C 1.52(3) 6_565
C4C C53C 1.71(4) 6_565
C3C C52C 1.02(4) 6_565
C3C C53C 1.14(3) 6_565
C3C C2C 1.42(2) .
C3C C51C 1.51(3) 6_565
C3C C78C 1.56(3) 6_565
C3C C50C 1.87(3) 6_565
C3C C49C 1.99(3) 6_565
C2C C49C 0.59(3) 6_565
C2C C78C 1.20(3) 6_565
C2C C50C 1.37(3) 6_565
C2C C1C 1.40(2) .
C2C C48C 1.91(3) 6_565
C1C C78C 0.87(2) 6_565
C1C C79C 0.89(3) 6_565
C1C C49C 1.44(4) 6_565
C1C C80C 1.57(3) 6_565
C1C C48C 1.98(3) 6_565
C1A S1 1.491(11) 2_556
C1A S1 1.491(11) .
C1A S3 1.78(4) 2_556
C1A S3 1.78(4) .
C1A S2 1.94(3) 2_556
C1A S2 1.94(3) .
S3 S1 1.63(3) .
S3 S2 1.80(4) .
S2 S1 0.90(3) .
C26S C21S 1.43(2) .
C26S C25S 1.49(2) .
C26S H26S 0.9500 .
C25S C24S 1.364(17) .
C25S H25S 0.9500 .
C22S C23S 1.268(18) .
C22S C21S 1.48(2) .
C22S H22S 0.9500 .
C23S C24S 1.48(2) .
C23S H23S 0.9500 .
C24S H24S 0.9500 .
C21S H21S 0.9500 .
